data_4103087
loop_
_publ_author_name
'Jie Ling'
'Jie Qiu'
'Ginger E. Sigmon'
'Matthew Ward'
'Jennifer E. S. Szymanowski'
'Peter C. Burns'

_publ_section_title
;
 Uranium Pyrophosphate/Methylenediphosphonate Polyoxometalate Cage
 Clusters
;
_journal_name_full 'Journal of the American Chemical Society'
_journal_page_first 13395
_journal_page_last 13402
_journal_paper_doi 10.1021/ja1048219
_journal_volume 132
_journal_year 2010
_chemical_formula_moiety K11U0.5[(UO2)18(O2)18(OH)2(CH2P2O6)6(P2O7)2](H2O)3
_chemical_formula_sum 'C6 K11 O127 P16 U18.5'
_chemical_formula_weight 7433.24
_chemical_name_common U18Py2PCP6
_chemical_name_systematic
; 
 ? 
;
_space_group_IT_number 2
_symmetry_cell_setting triclinic
_symmetry_space_group_name_Hall '-P 1'
_symmetry_space_group_name_H-M 'P -1'
_atom_sites_solution_hydrogens none
_atom_sites_solution_primary direct
_atom_sites_solution_secondary difmap
_audit_creation_method SHELXL-97
_cell_angle_alpha 89.4810(10)
_cell_angle_beta 79.9640(10)
_cell_angle_gamma 62.3540(10)
_cell_formula_units_Z 2
_cell_length_a 18.4363(9)
_cell_length_b 19.1408(10)
_cell_length_c 31.0479(16)
_cell_measurement_reflns_used 27827
_cell_measurement_temperature 100(2)
_cell_measurement_theta_max 23.40
_cell_measurement_theta_min 1.21
_cell_volume 9524.5(8)
_computing_cell_refinement 'SMART SAINT'
_computing_data_collection SMART
_computing_data_reduction SAINT
_computing_molecular_graphics 'SHELXP-97 (Sheldrick, 1997)'
_computing_publication_material 'SHELCIF-97 (Sheldrick, 2000)'
_computing_structure_refinement 'SHELXL-97 (Sheldrick, 1997)'
_computing_structure_solution 'SHELXS-97 (Sheldrick, 1990)'
_diffrn_ambient_temperature 100(2)
_diffrn_detector_area_resol_mean 0
_diffrn_measured_fraction_theta_full 0.999
_diffrn_measured_fraction_theta_max 0.999
_diffrn_measurement_device_type 'Bruker APEX'
_diffrn_measurement_method '0.3 wide w/ exposures'
_diffrn_radiation_monochromator graphite
_diffrn_radiation_source 'fine-focus sealed tube'
_diffrn_radiation_type MoK\a
_diffrn_radiation_wavelength 0.71073
_diffrn_reflns_av_R_equivalents 0.0000
_diffrn_reflns_av_sigmaI/netI 0.0613
_diffrn_reflns_limit_h_max 20
_diffrn_reflns_limit_h_min -20
_diffrn_reflns_limit_k_max 21
_diffrn_reflns_limit_k_min -21
_diffrn_reflns_limit_l_max 34
_diffrn_reflns_limit_l_min 0
_diffrn_reflns_number 27827
_diffrn_reflns_theta_full 23.40
_diffrn_reflns_theta_max 23.40
_diffrn_reflns_theta_min 1.21
_diffrn_standards_decay_% 0
_diffrn_standards_interval_count N/A
_diffrn_standards_interval_time N/A
_diffrn_standards_number N/A
_exptl_absorpt_coefficient_mu 16.124
_exptl_absorpt_correction_T_max 0.476
_exptl_absorpt_correction_T_min 0.383
_exptl_absorpt_correction_type multi-scan
_exptl_absorpt_process_details SADABS
_exptl_crystal_colour yellow
_exptl_crystal_density_diffrn 2.592
_exptl_crystal_density_meas ?
_exptl_crystal_density_method 'not measured'
_exptl_crystal_description block
_exptl_crystal_F_000 6406
_exptl_crystal_size_max 0.062
_exptl_crystal_size_mid 0.052
_exptl_crystal_size_min 0.046
_refine_diff_density_max 5.268
_refine_diff_density_min -1.679
_refine_diff_density_rms 0.242
_refine_ls_extinction_method none
_refine_ls_goodness_of_fit_ref 0.970
_refine_ls_hydrogen_treatment none
_refine_ls_matrix_type full
_refine_ls_number_parameters 947
_refine_ls_number_reflns 27827
_refine_ls_number_restraints 0
_refine_ls_restrained_S_all 0.970
_refine_ls_R_factor_all 0.0512
_refine_ls_R_factor_gt 0.0371
_refine_ls_shift/su_max 0.001
_refine_ls_shift/su_mean 0.000
_refine_ls_structure_factor_coef Fsqd
_refine_ls_weighting_details 'calc w=1/[\s^2^(Fo^2^)+(0.0494P)^2^+0.0000P] where P=(Fo^2^+2Fc^2^)/3'
_refine_ls_weighting_scheme calc
_refine_ls_wR_factor_gt 0.0909
_refine_ls_wR_factor_ref 0.0940
_reflns_number_gt 20461
_reflns_number_total 27827
_reflns_threshold_expression >2sigma(I)
_cod_data_source_file ja1048219_si_002.cif
_cod_data_source_block p-1
_cod_depositor_comments
;
The following automatic conversions were performed:

'_exptl_crystal_density_meas' value 'n/a' was changed to '?' - the
value is perceived as not measured.

Automatic conversion script
Id: cif_fix_values 3008 2015-01-20 13:52:24Z robertas 
;
_cod_original_formula_sum 'C6 K11 O127 P16 U18.50'
_cod_database_code 4103087

loop_
_symmetry_equiv_pos_as_xyz
'x, y, z'
'-x, -y, -z'

loop_
_atom_site_label
_atom_site_type_symbol
_atom_site_fract_x
_atom_site_fract_y
_atom_site_fract_z
_atom_site_U_iso_or_equiv
_atom_site_adp_type
_atom_site_occupancy
_atom_site_symmetry_multiplicity
_atom_site_calc_flag
_atom_site_refinement_flags
U1 U 0.19876(3) 0.35656(3) 0.158071(15) 0.01732(11) Uani 1 1 d .
U2 U 0.61812(3) -0.03727(3) 0.141752(15) 0.01553(11) Uani 1 1 d .
U3 U 0.30342(3) 0.01417(3) 0.236801(15) 0.01667(11) Uani 1 1 d .
U4 U 0.81425(3) 0.02096(3) 0.152170(15) 0.01819(12) Uani 1 1 d .
U5 U 0.61771(3) 0.00127(3) 0.396288(15) 0.02070(12) Uani 1 1 d .
U6 U 0.38049(3) 0.19267(3) 0.453676(15) 0.01909(12) Uani 1 1 d .
U7 U 0.41502(3) 0.39340(3) 0.429938(16) 0.02149(12) Uani 1 1 d .
U8 U 0.54423(3) -0.11867(3) 0.258583(16) 0.02157(12) Uani 1 1 d .
U9 U 0.63682(3) 0.33510(3) 0.361438(16) 0.02268(12) Uani 1 1 d .
U10 U 0.50908(3) 0.29356(3) 0.048720(15) 0.01671(11) Uani 1 1 d .
U11 U 0.09307(3) 0.41568(3) 0.292923(15) 0.02035(12) Uani 1 1 d .
U12 U 0.77326(3) 0.09037(3) 0.328894(16) 0.02083(12) Uani 1 1 d .
U13 U 0.16839(3) 0.19042(3) 0.347544(15) 0.01852(12) Uani 1 1 d .
U14 U 0.73345(3) 0.24920(3) 0.097171(16) 0.02105(12) Uani 1 1 d .
U15 U 0.30857(3) 0.49645(3) 0.116471(16) 0.02165(12) Uani 1 1 d .
U16 U 0.22785(3) 0.57258(3) 0.370733(16) 0.02233(12) Uani 1 1 d .
U17 U 0.63097(3) 0.45340(3) 0.245255(17) 0.02519(13) Uani 1 1 d .
U18 U 0.37032(3) 0.61885(3) 0.257577(17) 0.02328(12) Uani 1 1 d .
U19 U 0.87722(7) -0.17318(7) 0.07462(4) 0.0413(3) Uani 0.50 1 d P
K1 K 0.69619(17) 0.22833(16) 0.23510(9) 0.0248(7) Uani 1 1 d .
K2 K 0.59453(17) 0.16607(16) 0.14682(9) 0.0243(7) Uani 1 1 d .
K3 K 0.29914(19) 0.22584(17) 0.24614(9) 0.0300(7) Uani 1 1 d .
K4 K 0.56300(19) 0.04753(17) 0.52318(9) 0.0294(7) Uani 1 1 d .
K5 K 0.26372(18) 0.47210(17) 0.24331(9) 0.0265(7) Uani 1 1 d .
K6 K 0.25500(18) 0.34631(17) 0.37295(10) 0.0302(7) Uani 1 1 d .
K7 K 0.51243(18) 0.42532(18) 0.16018(10) 0.0322(8) Uani 1 1 d .
K8 K 0.44620(18) 0.43413(17) 0.31218(10) 0.0312(8) Uani 1 1 d .
K9 K 0.5177(2) 0.20757(18) 0.33790(12) 0.0438(9) Uani 1 1 d .
K10 K 0.66954(18) -0.00047(18) 0.25942(9) 0.0278(7) Uani 1 1 d .
K11 K 0.40881(17) 0.05989(17) 0.34895(9) 0.0262(7) Uani 1 1 d .
P1 P 0.53835(19) 0.09681(18) 0.05490(10) 0.0145(7) Uani 1 1 d .
P2 P 0.2397(2) 0.14934(19) 0.15566(10) 0.0189(8) Uani 1 1 d .
P3 P 0.3987(2) 0.01079(19) 0.12707(10) 0.0169(7) Uani 1 1 d .
P4 P 0.2063(2) 0.6692(2) 0.19327(11) 0.0242(8) Uani 1 1 d .
P5 P 0.7010(2) 0.4467(2) 0.12767(12) 0.0269(9) Uani 1 1 d .
P6 P 0.0551(2) 0.61755(19) 0.31455(11) 0.0202(8) Uani 1 1 d .
P7 P 0.3661(2) 0.2208(2) 0.06420(11) 0.0199(8) Uani 1 1 d .
P8 P 0.9224(2) 0.0607(2) 0.22815(11) 0.0253(9) Uani 1 1 d .
P9 P 0.4545(2) 0.1436(2) 0.62585(11) 0.0237(8) Uani 1 1 d .
P10 P 0.8924(2) -0.0774(2) 0.24839(11) 0.0215(8) Uani 1 1 d .
P11 P 0.7462(2) -0.0931(2) 0.55734(11) 0.0239(8) Uani 1 1 d .
P12 P 0.7108(2) -0.17637(19) 0.32062(11) 0.0209(8) Uani 1 1 d .
P13 P 0.0495(2) 0.5326(2) 0.39463(11) 0.0223(8) Uani 1 1 d .
P14 P 0.3689(2) 0.6432(2) 0.14071(12) 0.0282(9) Uani 1 1 d .
P15 P 0.8239(2) 0.3193(2) 0.17088(12) 0.0293(9) Uani 1 1 d .
P16 P 0.1569(2) 0.2683(2) 0.45737(11) 0.0221(8) Uani 1 1 d .
O1 O 0.5411(5) 0.0347(5) 0.0230(3) 0.020(2) Uiso 1 1 d .
O2 O 0.3339(5) 0.5205(5) 0.4111(3) 0.027(2) Uiso 1 1 d .
O3 O 0.3401(5) 0.1044(4) 0.1430(2) 0.0159(19) Uiso 1 1 d .
O4 O 0.2782(5) 0.3433(4) 0.1898(3) 0.0171(19) Uiso 1 1 d .
O5 O 0.2140(5) 0.1034(5) 0.1907(3) 0.020(2) Uiso 1 1 d .
O6 O 0.7640(5) 0.1125(5) 0.0969(3) 0.024(2) Uiso 1 1 d .
O7 O 0.1038(5) 0.3671(5) 0.2215(3) 0.024(2) Uiso 1 1 d .
O8 O 0.1003(5) 0.4449(5) 0.2174(3) 0.0181(19) Uiso 1 1 d .
O9 O 0.3848(5) 0.4085(5) 0.0533(3) 0.023(2) Uiso 1 1 d .
O10 O 0.5720(5) -0.1175(5) 0.1826(3) 0.022(2) Uiso 1 1 d .
O11 O 0.4857(5) 0.2808(5) 0.1062(3) 0.020(2) Uiso 1 1 d .
O12 O 0.7244(5) 0.0888(5) 0.1927(3) 0.024(2) Uiso 1 1 d .
O13 O 0.3395(5) 0.6005(5) 0.3344(3) 0.024(2) Uiso 1 1 d .
O14 O 0.3414(5) 0.3307(5) 0.4684(3) 0.024(2) Uiso 1 1 d .
O15 O 0.4435(5) 0.1477(5) 0.0790(3) 0.0182(19) Uiso 1 1 d .
O16 O 0.3944(5) 0.1998(5) 0.3947(3) 0.023(2) Uiso 1 1 d .
O17 O 0.1024(5) 0.2848(5) 0.2961(3) 0.020(2) Uiso 1 1 d .
O18 O 0.4308(5) 0.2823(5) 0.4660(3) 0.020(2) Uiso 1 1 d .
O19 O 0.7443(5) -0.0002(5) 0.3683(3) 0.027(2) Uiso 1 1 d .
O20 O 0.7635(5) -0.0972(5) 0.6035(3) 0.027(2) Uiso 1 1 d .
O21 O 0.2746(5) 0.4825(5) 0.3338(3) 0.024(2) Uiso 1 1 d .
O22 O 0.5711(5) 0.0501(5) 0.3505(3) 0.020(2) Uiso 1 1 d .
O23 O 0.5911(5) 0.3043(5) 0.3231(3) 0.021(2) Uiso 1 1 d .
O24 O 0.5288(5) 0.1161(5) 0.4455(3) 0.021(2) Uiso 1 1 d .
O25 O 0.3659(5) -0.0333(5) 0.1595(3) 0.0180(19) Uiso 1 1 d .
O26 O 0.2547(5) 0.5708(5) 0.0815(3) 0.024(2) Uiso 1 1 d .
O27 O 0.0821(5) 0.3237(5) 0.3405(3) 0.026(2) Uiso 1 1 d .
O28 O 0.4115(5) 0.3510(5) 0.3788(3) 0.020(2) Uiso 1 1 d .
O29 O 0.4287(5) -0.1015(5) 0.2299(3) 0.022(2) Uiso 1 1 d .
O30 O 0.2178(5) 0.2307(5) 0.1762(3) 0.021(2) Uiso 1 1 d .
O31 O 0.6812(5) 0.1285(5) 0.3042(3) 0.020(2) Uiso 1 1 d .
O32 O 0.1854(5) 0.4825(5) 0.1414(3) 0.026(2) Uiso 1 1 d .
O33 O 0.3553(5) 0.0729(5) 0.2366(3) 0.021(2) Uiso 1 1 d .
O34 O 0.7203(5) 0.2041(5) 0.3760(3) 0.024(2) Uiso 1 1 d .
O35 O 0.2380(5) 0.0603(5) 0.3110(3) 0.022(2) Uiso 1 1 d .
O36 O 0.3853(5) 0.0018(5) 0.0806(3) 0.022(2) Uiso 1 1 d .
O37 O 0.7507(5) -0.0640(5) 0.1545(3) 0.024(2) Uiso 1 1 d .
O38 O 0.2748(5) 0.4931(5) 0.4304(3) 0.026(2) Uiso 1 1 d .
O39 O 0.3611(5) 0.4242(4) 0.1528(2) 0.0172(19) Uiso 1 1 d .
O40 O 0.6668(5) -0.1173(5) 0.0989(3) 0.019(2) Uiso 1 1 d .
O41 O 0.4017(5) 0.2664(5) 0.0359(3) 0.022(2) Uiso 1 1 d .
O42 O 0.7986(5) -0.2413(5) 0.3035(3) 0.028(2) Uiso 1 1 d .
O43 O 0.2613(5) 0.2002(5) 0.3303(3) 0.021(2) Uiso 1 1 d .
O44 O 0.1866(5) 0.1158(5) 0.2820(3) 0.021(2) Uiso 1 1 d .
O45 O 0.3586(5) 0.7148(5) 0.2714(3) 0.021(2) Uiso 1 1 d .
O46 O 0.1220(5) 0.6323(5) 0.3306(3) 0.025(2) Uiso 1 1 d .
O47 O 0.2396(5) 0.4250(5) 0.1039(3) 0.019(2) Uiso 1 1 d .
O48 O 0.7016(5) 0.3772(5) 0.2997(3) 0.028(2) Uiso 1 1 d .
O49 O 0.0771(5) 0.1798(5) 0.3658(3) 0.032(2) Uiso 1 1 d .
O50 O 0.4437(5) 0.4341(5) 0.0652(3) 0.026(2) Uiso 1 1 d .
O51 O 0.1112(5) 0.7223(5) 0.1997(3) 0.026(2) Uiso 1 1 d .
O52 O 0.5030(5) 0.4395(5) 0.3875(3) 0.027(2) Uiso 1 1 d .
O53 O 0.5640(5) 0.1544(5) 0.0315(3) 0.018(2) Uiso 1 1 d .
O54 O 0.7652(5) 0.2198(5) 0.3364(3) 0.029(2) Uiso 1 1 d .
O55 O 0.6509(5) 0.2316(5) 0.0527(3) 0.025(2) Uiso 1 1 d .
O56 O 0.6185(5) 0.3179(5) 0.0596(3) 0.026(2) Uiso 1 1 d .
O57 O 0.2623(5) 0.6433(5) 0.3173(3) 0.028(2) Uiso 1 1 d .
O58 O 0.6201(5) 0.4453(5) 0.3207(3) 0.024(2) Uiso 1 1 d .
O59 O 0.2056(5) 0.3700(5) 0.2877(3) 0.022(2) Uiso 1 1 d .
O60 O 0.3975(5) 0.6432(5) 0.1841(3) 0.028(2) Uiso 1 1 d .
O61 O 0.0038(5) 0.6847(5) 0.2885(3) 0.024(2) Uiso 1 1 d .
O62 O 0.3126(5) 0.2649(5) 0.1076(3) 0.024(2) Uiso 1 1 d .
O63 O 0.4845(5) -0.0058(5) 0.1283(3) 0.022(2) Uiso 1 1 d .
O64 O 0.3251(5) 0.1865(5) 0.0393(3) 0.030(2) Uiso 1 1 d .
O65 O 0.6587(5) 0.2670(5) 0.1472(3) 0.023(2) Uiso 1 1 d .
O66 O 0.4177(5) 0.4372(5) 0.4800(3) 0.033(2) Uiso 1 1 d .
O67 O 0.3839(5) 0.5208(5) 0.2434(3) 0.022(2) Uiso 1 1 d .
O68 O 0.3964(5) -0.0799(5) 0.2776(3) 0.025(2) Uiso 1 1 d .
O69 O 0.5858(5) 0.0610(5) 0.0911(3) 0.019(2) Uiso 1 1 d .
O70 O 0.5775(5) 0.3968(5) 0.2418(3) 0.023(2) Uiso 1 1 d .
O71 O 0.2492(5) -0.0445(5) 0.2366(3) 0.020(2) Uiso 1 1 d .
O72 O 0.5015(5) 0.5610(5) 0.2815(3) 0.032(2) Uiso 1 1 d .
O73 O 0.7309(5) -0.0117(5) 0.1190(3) 0.021(2) Uiso 1 1 d .
O74 O 0.6916(5) 0.0761(5) 0.3935(3) 0.027(2) Uiso 1 1 d .
O75 O 0.6492(5) -0.1300(5) 0.1963(3) 0.023(2) Uiso 1 1 d .
O76 O 0.8437(5) 0.1124(5) 0.2634(3) 0.028(2) Uiso 1 1 d .
O77 O 0.4939(5) 0.1167(5) 0.6652(3) 0.030(2) Uiso 1 1 d .
O78 O 0.1182(5) 0.5484(5) 0.4057(3) 0.026(2) Uiso 1 1 d .
O79 O 0.5589(6) 0.3005(5) 0.4198(3) 0.035(2) Uiso 1 1 d .
O80 O 0.5725(5) 0.0430(4) 0.1841(2) 0.0162(19) Uiso 1 1 d .
O81 O 0.8667(5) -0.0715(5) 0.2038(3) 0.029(2) Uiso 1 1 d .
O82 O -0.0065(5) 0.5327(5) 0.4368(3) 0.030(2) Uiso 1 1 d .
O83 O 0.1199(5) 0.3694(5) 0.1262(3) 0.031(2) Uiso 1 1 d .
O84 O 0.2389(5) 0.6746(5) 0.2350(3) 0.027(2) Uiso 1 1 d .
O85 O 0.8086(5) 0.2322(5) 0.0477(3) 0.026(2) Uiso 1 1 d .
O86 O 0.2072(5) 0.1505(5) 0.1146(3) 0.026(2) Uiso 1 1 d .
O87 O 0.6668(5) -0.0981(5) 0.5565(3) 0.026(2) Uiso 1 1 d .
O88 O 0.4913(5) 0.0635(5) 0.4457(3) 0.022(2) Uiso 1 1 d .
O89 O 0.1823(5) 0.6608(5) 0.4071(3) 0.030(2) Uiso 1 1 d .
O90 O 0.3665(5) 0.1852(5) 0.5121(3) 0.026(2) Uiso 1 1 d .
O91 O 0.2311(5) 0.5838(5) 0.1796(3) 0.023(2) Uiso 1 1 d .
O92 O 0.0951(5) 0.5387(5) 0.2890(3) 0.030(2) Uiso 1 1 d .
O93 O 0.8186(5) -0.0240(5) 0.2831(3) 0.032(2) Uiso 1 1 d .
O94 O 0.4532(6) 0.0747(5) 0.6019(3) 0.033(2) Uiso 1 1 d .
O95 O 0.5342(5) 0.3031(5) -0.0088(3) 0.031(2) Uiso 1 1 d .
O96 O 0.8246(5) 0.1238(5) 0.1161(3) 0.029(2) Uiso 1 1 d .
O97 O 0.5780(6) -0.2246(5) 0.2539(3) 0.034(2) Uiso 1 1 d .
O98 O 0.9039(5) -0.0474(5) 0.1121(3) 0.023(2) Uiso 1 1 d .
O99 O 0.5143(6) 0.5710(5) 0.2344(3) 0.034(2) Uiso 1 1 d .
O100 O 0.6824(5) 0.3664(5) 0.3984(3) 0.030(2) Uiso 1 1 d .
O101 O 0.0852(6) 0.3341(6) 0.4876(3) 0.041(3) Uiso 1 1 d .
O102 O 0.5151(5) -0.0148(5) 0.2658(3) 0.021(2) Uiso 1 1 d .
O103 O 0.8241(6) 0.2592(5) 0.1385(3) 0.034(2) Uiso 1 1 d .
O104 O 0.6872(6) 0.5202(5) 0.1041(3) 0.034(2) Uiso 1 1 d .
O105 O 0.6359(5) 0.4675(5) 0.1693(3) 0.032(2) Uiso 1 1 d .
O106 O 0.9325(5) -0.1617(5) 0.2603(3) 0.030(2) Uiso 1 1 d .
O107 O 0.7391(6) -0.0172(5) 0.5388(3) 0.038(3) Uiso 1 1 d .
O108 O 0.7557(5) 0.3404(5) 0.2118(3) 0.032(2) Uiso 1 1 d .
O109 O 0.7096(5) -0.1120(5) 0.3491(3) 0.032(2) Uiso 1 1 d .
O110 O -0.0171(5) 0.4636(5) 0.3000(3) 0.033(2) Uiso 1 1 d .
O111 O 0.8684(5) 0.0528(5) 0.3502(3) 0.030(2) Uiso 1 1 d .
O112 O 0.6644(5) -0.0471(5) 0.4415(3) 0.025(2) Uiso 1 1 d .
O113 O 0.0874(6) 0.4553(5) 0.3653(3) 0.037(2) Uiso 1 1 d .
O114 O 0.2368(6) 0.2708(5) 0.4560(3) 0.036(2) Uiso 1 1 d .
O115 O 0.6878(5) 0.5090(5) 0.2471(3) 0.029(2) Uiso 1 1 d .
O116 O 0.9861(6) 0.0902(6) 0.2249(3) 0.045(3) Uiso 1 1 d .
O117 O 0.6649(6) -0.1406(5) 0.2834(3) 0.033(2) Uiso 1 1 d .
O118 O 0.4994(6) 0.1792(6) 0.5942(3) 0.048(3) Uiso 1 1 d .
O119 O 0.4089(6) 0.6768(6) 0.1058(3) 0.046(3) Uiso 1 1 d .
O120 O 0.9006(5) 0.0566(5) 0.1834(3) 0.033(2) Uiso 1 1 d .
O121 O 0.7020(6) 0.3818(5) 0.0982(3) 0.035(2) Uiso 1 1 d .
O122 O 0.9098(6) 0.2876(6) 0.1822(3) 0.046(3) Uiso 1 1 d .
O123 O 0.3886(6) 0.5603(5) 0.1265(3) 0.035(2) Uiso 1 1 d .
O124 O 0.1384(6) 0.2695(6) 0.4117(3) 0.045(3) Uiso 1 1 d .
O125 O 0.4261(5) 0.1860(5) 0.1739(3) 0.033(2) Uiso 1 1 d .
O126 O 0.4537(7) 0.1447(6) 0.2749(3) 0.051(3) Uiso 1 1 d .
O127 O 0.5476(8) 0.2183(8) 0.2395(4) 0.085(4) Uiso 1 1 d .
C1 C 0.8012(8) 0.4071(7) 0.1431(4) 0.023(3) Uiso 1 1 d .
C2 C 0.2564(8) 0.7041(8) 0.1502(4) 0.031(3) Uiso 1 1 d .
C3 C 0.3501(8) 0.2177(7) 0.6448(4) 0.024(3) Uiso 1 1 d .
C4 C 0.8293(8) -0.1761(7) 0.5241(4) 0.021(3) Uiso 1 1 d .
C5 C 0.9642(8) -0.0387(8) 0.2441(4) 0.028(3) Uiso 1 1 d .
C6 C -0.0114(8) 0.6153(7) 0.3632(4) 0.022(3) Uiso 1 1 d .

loop_
_atom_site_aniso_label
_atom_site_aniso_U_11
_atom_site_aniso_U_22
_atom_site_aniso_U_33
_atom_site_aniso_U_23
_atom_site_aniso_U_13
_atom_site_aniso_U_12
U1 0.0143(3) 0.0182(3) 0.0141(3) 0.0008(2) -0.0031(2) -0.0031(2)
U2 0.0142(3) 0.0159(3) 0.0129(3) 0.0012(2) -0.0025(2) -0.0041(2)
U3 0.0168(3) 0.0171(3) 0.0155(3) 0.0011(2) -0.0019(2) -0.0079(2)
U4 0.0143(3) 0.0186(3) 0.0184(3) 0.0041(2) -0.0044(2) -0.0046(2)
U5 0.0156(3) 0.0187(3) 0.0158(3) 0.0029(2) -0.0007(2) 0.0011(2)
U6 0.0152(3) 0.0169(3) 0.0155(3) 0.0028(2) -0.0010(2) -0.0002(2)
U7 0.0216(3) 0.0186(3) 0.0172(3) 0.0010(2) -0.0030(2) -0.0038(2)
U8 0.0175(3) 0.0234(3) 0.0189(3) 0.0078(2) -0.0034(2) -0.0057(2)
U9 0.0198(3) 0.0206(3) 0.0225(3) -0.0007(2) -0.0045(2) -0.0050(2)
U10 0.0176(3) 0.0170(3) 0.0126(3) 0.0049(2) -0.0031(2) -0.0058(2)
U11 0.0207(3) 0.0142(3) 0.0148(3) 0.0008(2) -0.0012(2) 0.0005(2)
U12 0.0139(3) 0.0182(3) 0.0231(3) 0.0022(2) -0.0029(2) -0.0018(2)
U13 0.0177(3) 0.0178(3) 0.0142(3) 0.0003(2) -0.0021(2) -0.0038(2)
U14 0.0186(3) 0.0230(3) 0.0204(3) 0.0067(2) -0.0045(2) -0.0086(2)
U15 0.0199(3) 0.0162(3) 0.0224(3) 0.0056(2) -0.0031(2) -0.0034(2)
U16 0.0179(3) 0.0177(3) 0.0222(3) 0.0041(2) -0.0023(2) -0.0013(2)
U17 0.0186(3) 0.0264(3) 0.0290(3) 0.0052(2) -0.0042(2) -0.0094(2)
U18 0.0213(3) 0.0185(3) 0.0255(3) 0.0053(2) -0.0026(2) -0.0064(2)
U19 0.0333(7) 0.0434(7) 0.0358(7) -0.0086(6) -0.0067(6) -0.0083(6)
K1 0.0212(16) 0.0194(16) 0.0295(17) 0.0032(13) -0.0034(13) -0.0066(13)
K2 0.0264(17) 0.0194(16) 0.0279(17) 0.0084(13) -0.0162(14) -0.0078(13)
K3 0.0356(18) 0.0239(17) 0.0197(16) 0.0018(13) -0.0004(14) -0.0066(15)
K4 0.0333(18) 0.0294(18) 0.0183(16) 0.0063(14) -0.0040(14) -0.0090(15)
K5 0.0320(18) 0.0280(17) 0.0199(16) 0.0012(13) 0.0000(14) -0.0162(15)
K6 0.0285(18) 0.0240(17) 0.0354(19) 0.0092(14) -0.0178(15) -0.0061(14)
K7 0.0201(17) 0.0318(18) 0.043(2) 0.0089(15) -0.0102(15) -0.0098(14)
K8 0.0237(17) 0.0285(18) 0.0307(18) 0.0110(14) -0.0029(14) -0.0043(14)
K9 0.0301(19) 0.0208(18) 0.064(2) -0.0035(17) 0.0150(17) -0.0060(15)
K10 0.0253(17) 0.0340(18) 0.0224(17) 0.0039(14) -0.0043(13) -0.0126(15)
K11 0.0190(16) 0.0246(17) 0.0231(17) -0.0005(13) 0.0028(13) -0.0027(13)
P1 0.0172(18) 0.0138(17) 0.0115(17) 0.0045(14) -0.0068(14) -0.0050(14)
P2 0.0159(18) 0.0221(19) 0.0148(18) 0.0016(15) -0.0016(15) -0.0061(15)
P3 0.0158(18) 0.0197(18) 0.0136(18) -0.0010(14) -0.0021(14) -0.0072(15)
P4 0.025(2) 0.0188(19) 0.022(2) 0.0051(16) -0.0007(16) -0.0058(16)
P5 0.027(2) 0.030(2) 0.027(2) 0.0089(17) -0.0041(17) -0.0156(18)
P6 0.0168(18) 0.0112(18) 0.0230(19) 0.0034(15) -0.0028(15) 0.0011(15)
P7 0.0163(18) 0.026(2) 0.0148(18) 0.0005(15) -0.0014(15) -0.0078(16)
P8 0.0196(19) 0.037(2) 0.022(2) 0.0015(17) -0.0017(16) -0.0162(17)
P9 0.025(2) 0.026(2) 0.0151(19) 0.0102(16) -0.0037(16) -0.0078(17)
P10 0.0160(18) 0.0197(19) 0.022(2) 0.0073(15) -0.0091(15) -0.0009(15)
P11 0.024(2) 0.023(2) 0.0161(19) 0.0017(15) 0.0012(16) -0.0059(16)
P12 0.0163(18) 0.0167(18) 0.0207(19) 0.0038(15) -0.0017(15) -0.0009(15)
P13 0.0232(19) 0.0193(19) 0.0157(19) 0.0005(15) -0.0018(15) -0.0035(16)
P14 0.035(2) 0.023(2) 0.024(2) 0.0037(16) 0.0004(17) -0.0138(18)
P15 0.019(2) 0.039(2) 0.030(2) 0.0009(18) -0.0105(17) -0.0120(18)
P16 0.0147(18) 0.023(2) 0.0172(19) -0.0062(15) -0.0001(15) -0.0002(15)

loop_
_atom_type_symbol
_atom_type_description
_atom_type_scat_dispersion_real
_atom_type_scat_dispersion_imag
_atom_type_scat_source
O O 0.0106 0.0060 'International Tables Vol C Tables 4.2.6.8 and 6.1.1.4'
P P 0.1023 0.0942 'International Tables Vol C Tables 4.2.6.8 and 6.1.1.4'
U U -9.6767 9.6646 'International Tables Vol C Tables 4.2.6.8 and 6.1.1.4'
K K 0.2009 0.2494 'International Tables Vol C Tables 4.2.6.8 and 6.1.1.4'
C C 0.0033 0.0016 'International Tables Vol C Tables 4.2.6.8 and 6.1.1.4'

loop_
_geom_angle_atom_site_label_1
_geom_angle_atom_site_label_2
_geom_angle_atom_site_label_3
_geom_angle
_geom_angle_site_symmetry_1
_geom_angle_site_symmetry_3
O83 U1 O4 179.8(4) . .
O83 U1 O62 96.3(3) . .
O4 U1 O62 83.5(3) . .
O83 U1 O7 88.4(3) . .
O4 U1 O7 91.7(3) . .
O62 U1 O7 142.7(3) . .
O83 U1 O30 92.3(3) . .
O4 U1 O30 87.6(3) . .
O62 U1 O30 73.1(3) . .
O7 U1 O30 69.7(3) . .
O83 U1 O47 85.0(3) . .
O4 U1 O47 94.9(3) . .
O62 U1 O47 71.2(3) . .
O7 U1 O47 146.1(3) . .
O30 U1 O47 143.7(3) . .
O83 U1 O8 93.7(3) . .
O4 U1 O8 86.5(3) . .
O62 U1 O8 170.0(3) . .
O7 U1 O8 36.3(3) . .
O30 U1 O8 105.3(3) . .
O47 U1 O8 111.0(3) . .
O83 U1 O32 90.5(3) . .
O4 U1 O32 89.6(3) . .
O62 U1 O32 106.2(3) . .
O7 U1 O32 110.8(3) . .
O30 U1 O32 177.1(3) . .
O47 U1 O32 36.3(3) . .
O8 U1 O32 74.9(3) . .
O83 U1 K3 137.2(3) . .
O4 U1 K3 42.7(2) . .
O62 U1 K3 86.5(2) . .
O7 U1 K3 66.1(2) . .
O30 U1 K3 47.7(2) . .
O47 U1 K3 135.03(19) . .
O8 U1 K3 85.33(19) . .
O32 U1 K3 129.7(2) . .
O83 U1 K5 143.8(3) . .
O4 U1 K5 36.4(2) . .
O62 U1 K5 113.1(2) . .
O7 U1 K5 80.9(2) . .
O30 U1 K5 115.5(2) . .
O47 U1 K5 85.01(19) . .
O8 U1 K5 58.16(19) . .
O32 U1 K5 62.0(2) . .
K3 U1 K5 68.14(6) . .
O80 U2 O40 178.1(4) . .
O80 U2 O73 90.8(3) . .
O40 U2 O73 87.3(3) . .
O80 U2 O10 95.0(3) . .
O40 U2 O10 86.4(3) . .
O73 U2 O10 145.3(3) . .
O80 U2 O37 88.3(3) . .
O40 U2 O37 90.0(3) . .
O73 U2 O37 36.2(3) . .
O10 U2 O37 109.7(3) . .
O80 U2 O63 90.6(3) . .
O40 U2 O63 90.9(3) . .
O73 U2 O63 142.0(3) . .
O10 U2 O63 72.2(3) . .
O37 U2 O63 177.9(3) . .
O80 U2 O69 86.5(3) . .
O40 U2 O69 93.0(3) . .
O73 U2 O69 69.3(3) . .
O10 U2 O69 145.1(3) . .
O37 U2 O69 105.2(3) . .
O63 U2 O69 72.9(3) . .
O80 U2 O75 90.0(3) . .
O40 U2 O75 90.5(3) . .
O73 U2 O75 109.8(3) . .
O10 U2 O75 36.2(3) . .
O37 U2 O75 73.7(3) . .
O63 U2 O75 108.1(3) . .
O69 U2 O75 176.4(3) . .
O80 U2 K2 46.0(2) . .
O40 U2 K2 132.8(3) . .
O73 U2 K2 57.8(2) . .
O10 U2 K2 140.5(2) . .
O37 U2 K2 79.6(2) . .
O63 U2 K2 98.3(2) . .
O69 U2 K2 47.56(19) . .
O75 U2 K2 128.9(2) . .
O80 U2 K10 44.6(2) . .
O40 U2 K10 134.6(2) . .
O73 U2 K10 78.9(2) . .
O10 U2 K10 81.5(2) . .
O37 U2 K10 54.5(2) . .
O63 U2 K10 125.6(2) . .
O69 U2 K10 120.81(19) . .
O75 U2 K10 55.7(2) . .
K2 U2 K10 73.28(6) . .
O33 U3 O71 179.1(4) . .
O33 U3 O29 91.4(3) . .
O71 U3 O29 89.4(3) . .
O33 U3 O44 88.5(3) . .
O71 U3 O44 91.0(3) . .
O29 U3 O44 149.3(3) . .
O33 U3 O35 90.0(3) . .
O71 U3 O35 90.1(3) . .
O29 U3 O35 112.8(3) . .
O44 U3 O35 36.5(3) . .
O33 U3 O68 91.0(3) . .
O71 U3 O68 89.9(3) . .
O29 U3 O68 36.8(3) . .
O44 U3 O68 112.4(3) . .
O35 U3 O68 76.0(3) . .
O33 U3 O5 90.0(3) . .
O71 U3 O5 89.1(3) . .
O29 U3 O5 139.2(3) . .
O44 U3 O5 71.5(3) . .
O35 U3 O5 108.0(3) . .
O68 U3 O5 175.9(3) . .
O33 U3 O25 91.8(3) . .
O71 U3 O25 88.1(3) . .
O29 U3 O25 68.6(3) . .
O44 U3 O25 142.1(3) . .
O35 U3 O25 177.7(3) . .
O68 U3 O25 105.4(3) . .
O5 U3 O25 70.6(3) . .
O33 U3 K3 28.9(3) . .
O71 U3 K3 150.4(3) . .
O29 U3 K3 120.1(2) . .
O44 U3 K3 63.2(2) . .
O35 U3 K3 77.7(2) . .
O68 U3 K3 112.6(2) . .
O5 U3 K3 69.78(19) . .
O25 U3 K3 103.30(19) . .
O33 U3 K11 53.3(3) . .
O71 U3 K11 127.3(3) . .
O29 U3 K11 79.1(2) . .
O44 U3 K11 76.3(2) . .
O35 U3 K11 50.5(2) . .
O68 U3 K11 51.9(2) . .
O5 U3 K11 131.34(19) . .
O25 U3 K11 131.77(18) . .
K3 U3 K11 63.38(6) . .
O98 U4 O12 179.4(4) . .
O98 U4 O73 89.0(3) . .
O12 U4 O73 90.9(3) . .
O98 U4 O96 87.9(3) . .
O12 U4 O96 92.6(3) . .
O73 U4 O96 107.2(3) . .
O98 U4 O120 90.0(3) . .
O12 U4 O120 90.1(3) . .
O73 U4 O120 177.6(3) . .
O96 U4 O120 70.6(3) . .
O98 U4 O81 87.0(3) . .
O12 U4 O81 92.5(3) . .
O73 U4 O81 107.7(3) . .
O96 U4 O81 144.6(3) . .
O120 U4 O81 74.4(3) . .
O98 U4 O37 91.8(3) . .
O12 U4 O37 87.8(3) . .
O73 U4 O37 36.2(3) . .
O96 U4 O37 143.3(3) . .
O120 U4 O37 146.1(3) . .
O81 U4 O37 71.9(3) . .
O98 U4 O6 91.0(3) . .
O12 U4 O6 89.6(3) . .
O73 U4 O6 71.8(3) . .
O96 U4 O6 35.6(3) . .
O120 U4 O6 106.0(3) . .
O81 U4 O6 177.9(3) . .
O37 U4 O6 107.8(3) . .
O98 U4 K2 134.2(3) . .
O12 U4 K2 46.1(3) . .
O73 U4 K2 57.5(2) . .
O96 U4 K2 75.5(2) . .
O120 U4 K2 122.1(2) . .
O81 U4 K2 129.9(2) . .
O37 U4 K2 78.7(2) . .
O6 U4 K2 51.6(2) . .
O98 U4 U19 42.8(3) . .
O12 U4 U19 136.9(3) . .
O73 U4 U19 50.9(2) . .
O96 U4 U19 115.2(2) . .
O120 U4 U19 128.9(2) . .
O81 U4 U19 83.2(2) . .
O37 U4 U19 50.0(2) . .
O6 U4 U19 95.0(2) . .
K2 U4 U19 107.59(5) . .
O98 U4 K10 135.3(3) . .
O12 U4 K10 44.1(3) . .
O73 U4 K10 80.3(2) . .
O96 U4 K10 136.7(2) . .
O120 U4 K10 102.0(2) . .
O81 U4 K10 56.4(2) . .
O37 U4 K10 55.3(2) . .
O6 U4 K10 125.2(2) . .
K2 U4 K10 73.57(6) . .
U19 U4 K10 102.55(5) . .
O98 U4 K1 149.2(3) . .
O12 U4 K1 31.2(3) . .
O73 U4 K1 117.0(2) . .
O96 U4 K1 69.4(2) . .
O120 U4 K1 63.4(2) . .
O81 U4 K1 99.3(2) . .
O37 U4 K1 118.8(2) . .
O6 U4 K1 82.6(2) . .
K2 U4 K1 61.35(6) . .
U19 U4 K1 167.40(4) . .
K10 U4 K1 69.42(6) . .
O112 U5 O22 179.7(4) . .
O112 U5 O88 87.5(3) . .
O22 U5 O88 92.8(3) . .
O112 U5 O19 86.6(3) . .
O22 U5 O19 93.0(3) . .
O88 U5 O19 146.4(3) . .
O112 U5 O109 90.1(3) . .
O22 U5 O109 89.8(3) . .
O88 U5 O109 145.4(3) . .
O19 U5 O109 67.6(3) . .
O112 U5 O94 90.7(3) . 2_656
O22 U5 O94 89.6(3) . 2_656
O88 U5 O94 70.2(3) . 2_656
O19 U5 O94 142.9(3) . 2_656
O109 U5 O94 75.4(3) . 2_656
O112 U5 O74 89.3(3) . .
O22 U5 O74 90.4(3) . .
O88 U5 O74 110.9(3) . .
O19 U5 O74 36.1(3) . .
O109 U5 O74 103.5(3) . .
O94 U5 O74 178.9(3) 2_656 .
O112 U5 O24 88.3(3) . .
O22 U5 O24 91.8(3) . .
O88 U5 O24 36.1(3) . .
O19 U5 O24 110.7(3) . .
O109 U5 O24 177.7(3) . .
O94 U5 O24 106.3(3) 2_656 .
O74 U5 O24 74.8(3) . .
O112 U5 K4 44.9(3) . .
O22 U5 K4 135.2(2) . .
O88 U5 K4 47.5(2) . .
O19 U5 K4 109.9(2) . .
O109 U5 K4 134.1(2) . .
O94 U5 K4 93.5(2) 2_656 .
O74 U5 K4 87.2(2) . .
O24 U5 K4 44.6(2) . .
O112 U5 K11 139.0(3) . .
O22 U5 K11 41.4(3) . .
O88 U5 K11 62.8(2) . .
O19 U5 K11 133.8(2) . .
O109 U5 K11 99.0(2) . .
O94 U5 K11 54.2(2) 2_656 .
O74 U5 K11 126.3(2) . .
O24 U5 K11 83.24(19) . .
K4 U5 K11 110.07(6) . .
O112 U5 K9 146.2(3) . .
O22 U5 K9 33.7(3) . .
O88 U5 K9 82.7(2) . .
O19 U5 K9 84.1(2) . .
O109 U5 K9 115.8(2) . .
O94 U5 K9 115.7(2) 2_656 .
O74 U5 K9 64.7(2) . .
O24 U5 K9 65.1(2) . .
K4 U5 K9 109.20(7) . .
K11 U5 K9 61.54(7) . .
O112 U5 K10 141.7(3) . .
O22 U5 K10 38.0(2) . .
O88 U5 K10 130.2(2) . .
O19 U5 K10 65.7(2) . .
O109 U5 K10 55.8(2) . .
O94 U5 K10 96.0(2) 2_656 .
O74 U5 K10 83.4(2) . .
O24 U5 K10 125.1(2) . .
K4 U5 K10 168.12(6) . .
K11 U5 K10 70.40(6) . .
K9 U5 K10 60.07(6) . .
O90 U6 O16 179.7(4) . .
O90 U6 O88 87.9(3) . .
O16 U6 O88 92.0(3) . .
O90 U6 O114 93.0(3) . .
O16 U6 O114 86.9(3) . .
O88 U6 O114 145.4(3) . .
O90 U6 O18 86.7(3) . .
O16 U6 O18 93.6(3) . .
O88 U6 O18 109.0(3) . .
O114 U6 O18 105.6(3) . .
O90 U6 O87 91.5(3) . 2_656
O16 U6 O87 88.2(3) . 2_656
O88 U6 O87 69.2(3) . 2_656
O114 U6 O87 76.3(3) . 2_656
O18 U6 O87 177.4(3) . 2_656
O90 U6 O24 91.4(3) . .
O16 U6 O24 88.6(3) . .
O88 U6 O24 35.9(3) . .
O114 U6 O24 175.4(3) . .
O18 U6 O24 73.5(3) . .
O87 U6 O24 104.8(3) 2_656 .
O90 U6 O14 87.8(3) . .
O16 U6 O14 92.4(3) . .
O88 U6 O14 144.4(3) . .
O114 U6 O14 70.1(3) . .
O18 U6 O14 35.5(3) . .
O87 U6 O14 146.3(3) 2_656 .
O24 U6 O14 108.9(3) . .
O90 U6 K11 136.1(3) . .
O16 U6 K11 43.7(3) . .
O88 U6 K11 64.1(2) . .
O114 U6 K11 92.9(2) . .
O18 U6 K11 132.9(2) . .
O87 U6 K11 48.2(2) 2_656 .
O24 U6 K11 84.71(19) . .
O14 U6 K11 134.7(2) . .
O90 U6 K6 135.7(3) . .
O16 U6 K6 44.3(3) . .
O88 U6 K6 135.7(2) . .
O114 U6 K6 48.3(2) . .
O18 U6 K6 85.2(2) . .
O87 U6 K6 97.3(2) 2_656 .
O24 U6 K6 127.2(2) . .
O14 U6 K6 61.8(2) . .
K11 U6 K6 75.42(6) . .
O90 U6 K9 150.5(3) . .
O16 U6 K9 29.7(3) . .
O88 U6 K9 81.6(2) . .
O114 U6 K9 111.1(2) . .
O18 U6 K9 71.1(2) . .
O87 U6 K9 110.0(2) 2_656 .
O24 U6 K9 64.3(2) . .
O14 U6 K9 85.1(2) . .
K11 U6 K9 61.76(7) . .
K6 U6 K9 63.17(7) . .
O90 U6 K4 53.5(3) . .
O16 U6 K4 126.5(3) . .
O88 U6 K4 41.8(2) . .
O114 U6 K4 145.6(2) . .
O18 U6 K4 82.67(19) . .
O87 U6 K4 94.8(2) 2_656 .
O24 U6 K4 39.0(2) . .
O14 U6 K4 111.4(2) . .
K11 U6 K4 105.88(6) . .
K6 U6 K4 164.27(6) . .
K9 U6 K4 103.19(6) . .
O66 U7 O28 178.9(4) . .
O66 U7 O18 88.6(3) . .
O28 U7 O18 92.5(3) . .
O66 U7 O2 88.0(4) . .
O28 U7 O2 90.9(3) . .
O18 U7 O2 151.9(3) . .
O66 U7 O14 91.8(4) . .
O28 U7 O14 88.9(3) . .
O18 U7 O14 36.2(3) . .
O2 U7 O14 116.1(3) . .
O66 U7 O79 92.3(4) . .
O28 U7 O79 88.4(3) . .
O18 U7 O79 70.5(3) . .
O2 U7 O79 137.5(3) . .
O14 U7 O79 106.4(3) . .
O66 U7 O52 92.0(4) . .
O28 U7 O52 87.4(3) . .
O18 U7 O52 137.5(3) . .
O2 U7 O52 70.5(3) . .
O14 U7 O52 172.5(3) . .
O79 U7 O52 67.0(3) . .
O66 U7 O38 91.9(3) . .
O28 U7 O38 87.3(3) . .
O18 U7 O38 116.5(3) . .
O2 U7 O38 35.9(3) . .
O14 U7 O38 80.4(3) . .
O79 U7 O38 171.9(3) . .
O52 U7 O38 106.0(3) . .
O66 U7 K8 134.1(3) . .
O28 U7 K8 45.0(3) . .
O18 U7 K8 134.3(2) . .
O2 U7 K8 61.8(2) . .
O14 U7 K8 131.4(2) . .
O79 U7 K8 89.3(2) . .
O52 U7 K8 47.2(2) . .
O38 U7 K8 82.9(2) . .
O66 U7 U9 101.7(3) . .
O28 U7 U9 78.4(2) . .
O18 U7 U9 104.64(19) . .
O2 U7 U9 103.4(2) . .
O14 U7 U9 138.7(2) . .
O79 U7 U9 35.2(2) . .
O52 U7 U9 34.0(2) . .
O38 U7 U9 137.0(2) . .
K8 U7 U9 58.41(5) . .
O66 U7 K9 149.5(3) . .
O28 U7 K9 31.5(2) . .
O18 U7 K9 72.5(2) . .
O2 U7 K9 119.9(2) . .
O14 U7 K9 86.8(2) . .
O79 U7 K9 59.2(2) . .
O52 U7 K9 86.6(2) . .
O38 U7 K9 117.8(2) . .
K8 U7 K9 62.02(7) . .
U9 U7 K9 62.10(5) . .
O66 U7 K6 140.1(3) . .
O28 U7 K6 39.9(3) . .
O18 U7 K6 82.6(2) . .
O2 U7 K6 82.3(2) . .
O14 U7 K6 59.3(2) . .
O79 U7 K6 120.5(2) . .
O52 U7 K6 120.3(2) . .
O38 U7 K6 58.8(2) . .
K8 U7 K6 73.05(7) . .
U9 U7 K6 118.22(5) . .
K9 U7 K6 62.46(6) . .
O102 U8 O97 176.2(4) . .
O102 U8 O10 91.3(3) . .
O97 U8 O10 91.1(3) . .
O102 U8 O117 85.5(3) . .
O97 U8 O117 91.1(4) . .
O10 U8 O117 107.2(3) . .
O102 U8 O29 96.4(3) . .
O97 U8 O29 87.1(3) . .
O10 U8 O29 69.9(3) . .
O117 U8 O29 176.5(3) . .
O102 U8 O77 88.4(3) . 2_656
O97 U8 O77 89.4(4) . 2_656
O10 U8 O77 175.8(3) . 2_656
O117 U8 O77 76.9(3) . 2_656
O29 U8 O77 106.0(3) . 2_656
O102 U8 O75 87.9(3) . .
O97 U8 O75 92.3(3) . .
O10 U8 O75 36.0(3) . .
O117 U8 O75 71.2(3) . .
O29 U8 O75 105.9(3) . .
O77 U8 O75 148.1(3) 2_656 .
O102 U8 O68 87.1(3) . .
O97 U8 O68 95.0(3) . .
O10 U8 O68 105.0(3) . .
O117 U8 O68 147.1(3) . .
O29 U8 O68 36.2(3) . .
O77 U8 O68 70.8(3) 2_656 .
O75 U8 O68 140.5(3) . .
O102 U8 K10 45.9(3) . .
O97 U8 K10 131.6(3) . .
O10 U8 K10 85.4(2) . .
O117 U8 K10 45.3(2) . .
O29 U8 K10 135.1(2) . .
O77 U8 K10 97.4(2) 2_656 .
O75 U8 K10 58.7(2) . .
O68 U8 K10 132.6(2) . .
O102 U8 K11 42.0(3) . .
O97 U8 K11 136.8(3) . .
O10 U8 K11 129.4(2) . .
O117 U8 K11 90.3(2) . .
O29 U8 K11 93.1(2) . .
O77 U8 K11 49.0(2) 2_656 .
O75 U8 K11 128.6(2) . .
O68 U8 K11 63.6(2) . .
K10 U8 K11 74.02(6) . .
O100 U9 O23 179.0(4) . .
O100 U9 O52 92.8(3) . .
O23 U9 O52 87.3(3) . .
O100 U9 O34 88.5(3) . .
O23 U9 O34 92.1(3) . .
O52 U9 O34 138.8(3) . .
O100 U9 O54 91.3(3) . .
O23 U9 O54 88.7(3) . .
O52 U9 O54 173.5(3) . .
O34 U9 O54 36.2(3) . .
O100 U9 O58 89.2(3) . .
O23 U9 O58 89.8(3) . .
O52 U9 O58 71.7(3) . .
O34 U9 O58 149.5(3) . .
O54 U9 O58 113.5(3) . .
O100 U9 O79 92.7(4) . .
O23 U9 O79 88.3(3) . .
O52 U9 O79 67.4(3) . .
O34 U9 O79 71.4(3) . .
O54 U9 O79 107.3(3) . .
O58 U9 O79 139.1(3) . .
O100 U9 O48 91.5(3) . .
O23 U9 O48 87.5(3) . .
O52 U9 O48 107.9(3) . .
O34 U9 O48 113.2(3) . .
O54 U9 O48 77.1(3) . .
O58 U9 O48 36.5(3) . .
O79 U9 O48 173.9(3) . .
O100 U9 K8 135.1(3) . .
O23 U9 K8 44.6(3) . .
O52 U9 K8 47.2(2) . .
O34 U9 K8 133.8(2) . .
O54 U9 K8 130.7(2) . .
O58 U9 K8 62.3(2) . .
O79 U9 K8 89.0(2) . .
O48 U9 K8 84.9(2) . .
O100 U9 U7 102.5(3) . .
O23 U9 U7 78.2(2) . .
O52 U9 U7 34.7(2) . .
O34 U9 U7 105.0(2) . .
O54 U9 U7 139.1(2) . .
O58 U9 U7 105.1(2) . .
O79 U9 U7 34.8(2) . .
O48 U9 U7 139.5(2) . .
K8 U9 U7 58.46(5) . .
O100 U9 K9 148.8(3) . .
O23 U9 K9 32.3(3) . .
O52 U9 K9 85.9(2) . .
O34 U9 K9 72.7(2) . .
O54 U9 K9 87.9(2) . .
O58 U9 K9 119.6(2) . .
O79 U9 K9 58.1(2) . .
O48 U9 K9 118.6(2) . .
K8 U9 K9 61.51(7) . .
U7 U9 K9 60.72(4) . .
O100 U9 K1 139.9(3) . .
O23 U9 K1 39.4(3) . .
O52 U9 K1 119.8(2) . .
O34 U9 K1 81.6(2) . .
O54 U9 K1 58.8(2) . .
O58 U9 K1 80.7(2) . .
O79 U9 K1 120.0(2) . .
O48 U9 K1 58.3(2) . .
K8 U9 K1 72.60(6) . .
U7 U9 K1 117.58(4) . .
K9 U9 K1 63.04(6) . .
O95 U10 O11 178.3(4) . .
O95 U10 O9 89.3(3) . .
O11 U10 O9 92.2(3) . .
O95 U10 O55 90.6(3) . .
O11 U10 O55 88.5(3) . .
O9 U10 O55 149.0(3) . .
O95 U10 O56 88.9(3) . .
O11 U10 O56 91.3(3) . .
O9 U10 O56 112.4(3) . .
O55 U10 O56 36.7(3) . .
O95 U10 O41 89.8(3) . .
O11 U10 O41 89.9(3) . .
O9 U10 O41 68.8(3) . .
O55 U10 O41 142.1(3) . .
O56 U10 O41 178.2(3) . .
O95 U10 O53 88.2(3) . .
O11 U10 O53 90.1(3) . .
O9 U10 O53 138.9(3) . .
O55 U10 O53 72.0(3) . .
O56 U10 O53 108.6(3) . .
O41 U10 O53 70.1(3) . .
O95 U10 O50 91.7(3) . .
O11 U10 O50 89.9(3) . .
O9 U10 O50 36.6(3) . .
O55 U10 O50 112.4(3) . .
O56 U10 O50 75.9(3) . .
O41 U10 O50 105.4(3) . .
O53 U10 O50 175.5(3) . .
O95 U10 K2 144.0(3) . .
O11 U10 K2 34.7(2) . .
O9 U10 K2 126.7(2) . .
O55 U10 K2 57.7(2) . .
O56 U10 K2 75.7(2) . .
O41 U10 K2 104.7(2) . .
O53 U10 K2 67.04(19) . .
O50 U10 K2 114.9(2) . .
O95 U10 K7 129.3(3) . .
O11 U10 K7 51.9(3) . .
O9 U10 K7 78.6(2) . .
O55 U10 K7 77.6(2) . .
O56 U10 K7 53.2(2) . .
O41 U10 K7 128.5(2) . .
O53 U10 K7 131.65(19) . .
O50 U10 K7 51.0(2) . .
K2 U10 K7 65.03(6) . .
O110 U11 O59 177.1(4) . .
O110 U11 O27 87.6(4) . .
O59 U11 O27 92.7(3) . .
O110 U11 O113 91.8(4) . .
O59 U11 O113 85.6(3) . .
O27 U11 O113 69.9(3) . .
O110 U11 O7 90.2(3) . .
O59 U11 O7 92.5(3) . .
O27 U11 O7 106.9(3) . .
O113 U11 O7 176.1(3) . .
O110 U11 O92 91.3(4) . .
O59 U11 O92 86.8(3) . .
O27 U11 O92 144.6(3) . .
O113 U11 O92 74.7(3) . .
O7 U11 O92 108.5(3) . .
O110 U11 O8 89.0(3) . .
O59 U11 O8 92.4(3) . .
O27 U11 O8 142.6(3) . .
O113 U11 O8 147.4(3) . .
O7 U11 O8 35.9(3) . .
O92 U11 O8 72.7(3) . .
O110 U11 O17 93.0(3) . .
O59 U11 O17 88.9(3) . .
O27 U11 O17 35.9(3) . .
O113 U11 O17 105.2(3) . .
O7 U11 O17 71.4(3) . .
O92 U11 O17 175.7(3) . .
O8 U11 O17 107.3(3) . .
O110 U11 K5 134.2(3) . .
O59 U11 K5 44.9(3) . .
O27 U11 K5 136.7(2) . .
O113 U11 K5 94.1(2) . .
O7 U11 K5 86.8(2) . .
O92 U11 K5 47.4(2) . .
O8 U11 K5 63.26(19) . .
O17 U11 K5 128.52(19) . .
O110 U11 K3 145.8(3) . .
O59 U11 K3 37.0(3) . .
O27 U11 K3 79.1(2) . .
O113 U11 K3 112.4(2) . .
O7 U11 K3 64.4(2) . .
O92 U11 K3 117.5(2) . .
O8 U11 K3 83.08(19) . .
O17 U11 K3 58.36(19) . .
K5 U11 K3 70.17(6) . .
O110 U11 K6 135.0(3) . .
O59 U11 K6 43.0(3) . .
O27 U11 K6 66.4(2) . .
O113 U11 K6 45.7(2) . .
O7 U11 K6 131.3(2) . .
O92 U11 K6 90.4(2) . .
O8 U11 K6 133.93(19) . .
O17 U11 K6 86.56(19) . .
K5 U11 K6 73.68(6) . .
K3 U11 K6 67.03(6) . .
O111 U12 O31 176.4(4) . .
O111 U12 O19 87.6(3) . .
O31 U12 O19 95.2(3) . .
O111 U12 O34 88.3(3) . .
O31 U12 O34 93.1(3) . .
O19 U12 O34 106.9(3) . .
O111 U12 O93 94.1(3) . .
O31 U12 O93 84.6(3) . .
O19 U12 O93 70.7(3) . .
O34 U12 O93 176.5(3) . .
O111 U12 O76 88.9(3) . .
O31 U12 O76 87.5(3) . .
O19 U12 O76 146.3(3) . .
O34 U12 O76 106.5(3) . .
O93 U12 O76 76.1(3) . .
O111 U12 O74 95.5(3) . .
O31 U12 O74 88.1(3) . .
O19 U12 O74 36.1(3) . .
O34 U12 O74 71.9(3) . .
O93 U12 O74 105.3(3) . .
O76 U12 O74 175.3(3) . .
O111 U12 O54 86.8(3) . .
O31 U12 O54 92.4(3) . .
O19 U12 O54 142.4(3) . .
O34 U12 O54 35.9(3) . .
O93 U12 O54 146.7(3) . .
O76 U12 O54 70.6(3) . .
O74 U12 O54 107.8(3) . .
O111 U12 K1 131.9(3) . .
O31 U12 K1 44.9(3) . .
O19 U12 K1 139.0(2) . .
O34 U12 K1 87.7(2) . .
O93 U12 K1 92.5(2) . .
O76 U12 K1 47.1(2) . .
O74 U12 K1 128.2(2) . .
O54 U12 K1 63.6(2) . .
O111 U12 K10 136.0(3) . .
O31 U12 K10 43.6(3) . .
O19 U12 K10 69.9(2) . .
O34 U12 K10 133.6(2) . .
O93 U12 K10 43.5(2) . .
O76 U12 K10 90.2(2) . .
O74 U12 K10 87.9(2) . .
O54 U12 K10 133.7(2) . .
K1 U12 K10 72.43(6) . .
O111 U12 K9 154.8(3) . .
O31 U12 K9 28.5(3) . .
O19 U12 K9 82.8(2) . .
O34 U12 K9 72.4(2) . .
O93 U12 K9 104.5(2) . .
O76 U12 K9 111.8(2) . .
O74 U12 K9 63.5(2) . .
O54 U12 K9 86.8(2) . .
K1 U12 K9 65.02(6) . .
K10 U12 K9 61.17(6) . .
O49 U13 O43 178.7(4) . .
O49 U13 O27 88.4(3) . .
O43 U13 O27 92.4(3) . .
O49 U13 O124 90.2(4) . .
O43 U13 O124 89.1(4) . .
O27 U13 O124 67.9(3) . .
O49 U13 O20 89.3(3) . 2_656
O43 U13 O20 89.4(3) . 2_656
O27 U13 O20 144.7(3) . 2_656
O124 U13 O20 76.9(3) . 2_656
O49 U13 O44 86.1(3) . .
O43 U13 O44 94.6(3) . .
O27 U13 O44 108.7(3) . .
O124 U13 O44 175.1(3) . .
O20 U13 O44 106.3(3) 2_656 .
O49 U13 O35 90.3(3) . .
O43 U13 O35 89.7(3) . .
O27 U13 O35 144.7(3) . .
O124 U13 O35 147.4(3) . .
O20 U13 O35 70.5(3) 2_656 .
O44 U13 O35 36.1(3) . .
O49 U13 O17 92.1(3) . .
O43 U13 O17 89.2(3) . .
O27 U13 O17 36.1(3) . .
O124 U13 O17 103.8(3) . .
O20 U13 O17 178.4(3) 2_656 .
O44 U13 O17 73.1(3) . .
O35 U13 O17 108.7(3) . .
O49 U13 K3 143.6(3) . .
O43 U13 K3 37.6(3) . .
O27 U13 K3 79.5(2) . .
O124 U13 K3 115.9(2) . .
O20 U13 K3 119.8(2) 2_656 .
O44 U13 K3 66.1(2) . .
O35 U13 K3 80.8(2) . .
O17 U13 K3 58.60(19) . .
O49 U13 K11 134.9(3) . .
O43 U13 K11 44.1(3) . .
O27 U13 K11 134.9(2) . .
O124 U13 K11 95.6(2) . .
O20 U13 K11 49.3(2) 2_656 .
O44 U13 K11 89.29(19) . .
O35 U13 K11 62.2(2) . .
O17 U13 K11 129.09(19) . .
K3 U13 K11 70.54(6) . .
O49 U13 K6 137.2(3) . .
O43 U13 K6 42.6(3) . .
O27 U13 K6 63.3(2) . .
O124 U13 K6 50.6(2) . .
O20 U13 K6 96.3(2) 2_656 .
O44 U13 K6 131.6(2) . .
O35 U13 K6 131.5(2) . .
O17 U13 K6 83.11(19) . .
K3 U13 K6 65.57(6) . .
K11 U13 K6 73.81(6) . .
O85 U14 O65 179.2(4) . .
O85 U14 O121 87.7(3) . .
O65 U14 O121 91.8(3) . .
O85 U14 O96 88.2(3) . .
O65 U14 O96 91.8(3) . .
O121 U14 O96 144.8(3) . .
O85 U14 O103 89.9(3) . .
O65 U14 O103 89.4(3) . .
O121 U14 O103 75.3(3) . .
O96 U14 O103 69.7(3) . .
O85 U14 O55 87.0(3) . .
O65 U14 O55 93.7(3) . .
O121 U14 O55 107.2(3) . .
O96 U14 O55 107.5(3) . .
O103 U14 O55 175.9(3) . .
O85 U14 O6 93.2(3) . .
O65 U14 O6 87.3(3) . .
O121 U14 O6 179.1(3) . .
O96 U14 O6 35.6(3) . .
O103 U14 O6 104.9(3) . .
O55 U14 O6 72.6(3) . .
O85 U14 O56 91.8(3) . .
O65 U14 O56 88.6(3) . .
O121 U14 O56 71.8(3) . .
O96 U14 O56 143.3(3) . .
O103 U14 O56 146.9(3) . .
O55 U14 O56 36.0(3) . .
O6 U14 O56 107.9(3) . .
O85 U14 K2 137.8(3) . .
O65 U14 K2 42.9(3) . .
O121 U14 K2 127.2(2) . .
O96 U14 K2 75.5(2) . .
O103 U14 K2 118.8(2) . .
O55 U14 K2 62.4(2) . .
O6 U14 K2 51.9(2) . .
O56 U14 K2 80.2(2) . .
O85 U14 K7 138.5(3) . .
O65 U14 K7 41.4(3) . .
O121 U14 K7 57.2(2) . .
O96 U14 K7 133.1(2) . .
O103 U14 K7 100.3(2) . .
O55 U14 K7 83.8(2) . .
O6 U14 K7 121.9(2) . .
O56 U14 K7 58.7(2) . .
K2 U14 K7 70.03(6) . .
O85 U14 K1 145.9(3) . .
O65 U14 K1 33.7(3) . .
O121 U14 K1 98.8(2) . .
O96 U14 K1 67.3(2) . .
O103 U14 K1 60.1(2) . .
O55 U14 K1 122.0(2) . .
O6 U14 K1 80.6(2) . .
O56 U14 K1 122.2(2) . .
K2 U14 K1 60.46(6) . .
K7 U14 K1 68.37(6) . .
O26 U15 O39 178.3(4) . .
O26 U15 O47 92.1(3) . .
O39 U15 O47 88.7(3) . .
O26 U15 O91 91.4(3) . .
O39 U15 O91 86.9(3) . .
O47 U15 O91 107.8(3) . .
O26 U15 O9 88.6(3) . .
O39 U15 O9 93.1(3) . .
O47 U15 O9 71.4(3) . .
O91 U15 O9 179.3(3) . .
O26 U15 O123 90.0(3) . .
O39 U15 O123 89.4(3) . .
O47 U15 O123 175.4(3) . .
O91 U15 O123 76.2(3) . .
O9 U15 O123 104.6(3) . .
O26 U15 O32 90.4(3) . .
O39 U15 O32 89.3(3) . .
O47 U15 O32 36.1(3) . .
O91 U15 O32 71.8(3) . .
O9 U15 O32 107.5(3) . .
O123 U15 O32 147.9(3) . .
O26 U15 O50 95.9(3) . .
O39 U15 O50 85.3(3) . .
O47 U15 O50 106.1(3) . .
O91 U15 O50 145.0(3) . .
O9 U15 O50 35.7(3) . .
O123 U15 O50 69.7(3) . .
O32 U15 O50 142.0(3) . .
O26 U15 K7 135.7(3) . .
O39 U15 K7 44.1(2) . .
O47 U15 K7 128.6(2) . .
O91 U15 K7 91.4(2) . .
O9 U15 K7 89.1(2) . .
O123 U15 K7 48.2(2) . .
O32 U15 K7 132.1(2) . .
O50 U15 K7 60.1(2) . .
O26 U15 K5 133.9(3) . .
O39 U15 K5 44.6(2) . .
O47 U15 K5 89.4(2) . .
O91 U15 K5 45.0(2) . .
O9 U15 K5 134.8(2) . .
O123 U15 K5 92.1(2) . .
O32 U15 K5 65.3(2) . .
O50 U15 K5 127.7(2) . .
K7 U15 K5 71.15(6) . .
O89 U16 O21 179.8(4) . .
O89 U16 O57 87.2(3) . .
O21 U16 O57 92.9(3) . .
O89 U16 O2 87.0(3) . .
O21 U16 O2 92.8(3) . .
O57 U16 O2 107.8(3) . .
O89 U16 O46 90.3(3) . .
O21 U16 O46 89.9(3) . .
O57 U16 O46 69.6(3) . .
O2 U16 O46 176.3(3) . .
O89 U16 O78 87.4(3) . .
O21 U16 O78 92.7(3) . .
O57 U16 O78 143.3(3) . .
O2 U16 O78 108.1(3) . .
O46 U16 O78 74.2(3) . .
O89 U16 O38 90.3(3) . .
O21 U16 O38 89.5(3) . .
O57 U16 O38 143.6(3) . .
O2 U16 O38 35.8(3) . .
O46 U16 O38 146.8(3) . .
O78 U16 O38 72.7(3) . .
O89 U16 O13 91.8(3) . .
O21 U16 O13 88.1(3) . .
O57 U16 O13 35.7(3) . .
O2 U16 O13 72.7(3) . .
O46 U16 O13 104.9(3) . .
O78 U16 O13 178.8(3) . .
O38 U16 O13 108.2(3) . .
O89 U16 K8 134.3(3) . .
O21 U16 K8 45.5(3) . .
O57 U16 K8 74.2(2) . .
O2 U16 K8 61.2(2) . .
O46 U16 K8 119.6(2) . .
O78 U16 K8 131.4(2) . .
O38 U16 K8 82.1(2) . .
O13 U16 K8 49.7(2) . .
O89 U16 K6 138.4(3) . .
O21 U16 K6 41.6(3) . .
O57 U16 K6 134.4(2) . .
O2 U16 K6 82.2(2) . .
O46 U16 K6 101.5(2) . .
O78 U16 K6 58.8(2) . .
O38 U16 K6 58.7(2) . .
O13 U16 K6 122.4(2) . .
K8 U16 K6 72.68(6) . .
O89 U16 K5 147.2(3) . .
O21 U16 K5 32.9(3) . .
O57 U16 K5 68.6(2) . .
O2 U16 K5 120.5(2) . .
O46 U16 K5 61.3(2) . .
O78 U16 K5 99.0(2) . .
O38 U16 K5 122.3(2) . .
O13 U16 K5 81.2(2) . .
K8 U16 K5 61.08(6) . .
K6 U16 K5 68.33(6) . .
O70 U17 O115 178.0(4) . .
O70 U17 O58 91.9(3) . .
O115 U17 O58 89.6(3) . .
O70 U17 O99 91.8(3) . .
O115 U17 O99 89.0(3) . .
O58 U17 O99 106.7(3) . .
O70 U17 O105 88.2(3) . .
O115 U17 O105 90.4(3) . .
O58 U17 O105 177.2(3) . .
O99 U17 O105 70.5(3) . .
O70 U17 O108 87.7(3) . .
O115 U17 O108 90.6(3) . .
O58 U17 O108 106.7(3) . .
O99 U17 O108 146.5(3) . .
O105 U17 O108 76.1(3) . .
O70 U17 O48 92.7(3) . .
O115 U17 O48 87.7(3) . .
O58 U17 O48 37.1(3) . .
O99 U17 O48 143.7(3) . .
O105 U17 O48 145.7(3) . .
O108 U17 O48 69.7(3) . .
O70 U17 O72 88.7(3) . .
O115 U17 O72 93.0(3) . .
O58 U17 O72 71.1(3) . .
O99 U17 O72 35.9(3) . .
O105 U17 O72 106.1(3) . .
O108 U17 O72 175.8(3) . .
O48 U17 O72 108.2(3) . .
O70 U17 K8 41.9(3) . .
O115 U17 K8 140.1(3) . .
O58 U17 K8 60.4(2) . .
O99 U17 K8 76.8(2) . .
O105 U17 K8 118.3(2) . .
O108 U17 K8 121.4(2) . .
O48 U17 K8 82.9(2) . .
O72 U17 K8 54.4(2) . .
O70 U17 K7 45.4(3) . .
O115 U17 K7 133.7(3) . .
O58 U17 K7 133.8(2) . .
O99 U17 K7 66.2(2) . .
O105 U17 K7 45.5(2) . .
O108 U17 K7 90.7(2) . .
O48 U17 K7 135.4(2) . .
O72 U17 K7 88.4(2) . .
K8 U17 K7 73.87(7) . .
O70 U17 K1 45.0(3) . .
O115 U17 K1 133.8(3) . .
O58 U17 K1 87.4(2) . .
O99 U17 K1 135.7(2) . .
O105 U17 K1 94.6(2) . .
O108 U17 K1 47.0(2) . .
O48 U17 K1 63.6(2) . .
O72 U17 K1 128.8(2) . .
K8 U17 K1 74.56(6) . .
K7 U17 K1 73.70(6) . .
O45 U18 O67 179.2(4) . .
O45 U18 O60 86.8(3) . .
O67 U18 O60 93.0(3) . .
O45 U18 O57 87.9(3) . .
O67 U18 O57 92.7(3) . .
O60 U18 O57 143.1(3) . .
O45 U18 O99 90.0(3) . .
O67 U18 O99 89.1(3) . .
O60 U18 O99 70.8(3) . .
O57 U18 O99 145.7(3) . .
O45 U18 O84 92.0(3) . .
O67 U18 O84 88.7(3) . .
O60 U18 O84 74.6(3) . .
O57 U18 O84 69.1(3) . .
O99 U18 O84 145.2(3) . .
O45 U18 O72 88.7(3) . .
O67 U18 O72 90.5(3) . .
O60 U18 O72 106.6(3) . .
O57 U18 O72 109.8(3) . .
O99 U18 O72 36.0(3) . .
O84 U18 O72 178.6(3) . .
O45 U18 O13 90.5(3) . .
O67 U18 O13 89.6(3) . .
O60 U18 O13 177.2(3) . .
O57 U18 O13 35.9(3) . .
O99 U18 O13 110.0(3) . .
O84 U18 O13 104.8(3) . .
O72 U18 O13 74.1(3) . .
O45 U18 K8 132.7(3) . .
O67 U18 K8 47.0(3) . .
O60 U18 K8 131.3(2) . .
O57 U18 K8 75.9(2) . .
O99 U18 K8 80.6(2) . .
O84 U18 K8 121.2(2) . .
O72 U18 K8 57.5(2) . .
O13 U18 K8 51.4(2) . .
O45 U18 K5 149.8(3) . .
O67 U18 K5 31.0(3) . .
O60 U18 K5 99.2(2) . .
O57 U18 K5 69.5(2) . .
O99 U18 K5 120.0(2) . .
O84 U18 K5 61.8(2) . .
O72 U18 K5 117.2(2) . .
O13 U18 K5 82.7(2) . .
K8 U18 K5 62.29(6) . .
O45 U18 K7 139.6(3) . .
O67 U18 K7 39.9(3) . .
O60 U18 K7 60.2(2) . .
O57 U18 K7 132.5(2) . .
O99 U18 K7 58.8(2) . .
O84 U18 K7 100.0(2) . .
O72 U18 K7 80.1(2) . .
O13 U18 K7 122.5(2) . .
K8 U18 K7 71.31(6) . .
K5 U18 K7 65.10(6) . .
O98 U19 U4 24.69(16) . .
O12 K1 O127 68.2(3) . .
O12 K1 O108 132.7(3) . .
O127 K1 O108 137.7(3) . .
O12 K1 O76 77.4(2) . .
O127 K1 O76 125.3(3) . .
O108 K1 O76 96.8(3) . .
O12 K1 O70 138.5(3) . .
O127 K1 O70 80.5(3) . .
O108 K1 O70 60.4(2) . .
O76 K1 O70 144.2(3) . .
O12 K1 O31 73.8(2) . .
O127 K1 O31 69.8(3) . .
O108 K1 O31 143.2(3) . .
O76 K1 O31 60.3(2) . .
O70 K1 O31 120.7(2) . .
O12 K1 O65 73.9(2) . .
O127 K1 O65 77.5(3) . .
O108 K1 O65 76.3(2) . .
O76 K1 O65 131.6(3) . .
O70 K1 O65 73.2(2) . .
O31 K1 O65 140.5(2) . .
O12 K1 O23 128.2(3) . .
O127 K1 O23 73.6(3) . .
O108 K1 O23 99.1(2) . .
O76 K1 O23 98.8(2) . .
O70 K1 O23 62.1(2) . .
O31 K1 O23 60.7(2) . .
O65 K1 O23 129.6(2) . .
O12 K1 P15 112.1(2) . .
O127 K1 P15 141.8(3) . .
O108 K1 P15 20.69(18) . .
O76 K1 P15 89.85(19) . .
O70 K1 P15 76.59(18) . .
O31 K1 P15 148.32(19) . .
O65 K1 P15 66.89(18) . .
O23 K1 P15 119.51(18) . .
O12 K1 U17 154.9(2) . .
O127 K1 U17 106.1(3) . .
O108 K1 U17 37.31(18) . .
O76 K1 U17 121.65(19) . .
O70 K1 U17 25.59(16) . .
O31 K1 U17 128.55(18) . .
O65 K1 U17 81.00(17) . .
O23 K1 U17 68.85(16) . .
P15 K1 U17 56.43(7) . .
O12 K1 U12 82.23(18) . .
O127 K1 U12 95.9(3) . .
O108 K1 U12 120.5(2) . .
O76 K1 U12 36.88(17) . .
O70 K1 U12 129.01(18) . .
O31 K1 U12 26.03(16) . .
O65 K1 U12 156.01(18) . .
O23 K1 U12 68.10(16) . .
P15 K1 U12 122.30(9) . .
U17 K1 U12 122.90(8) . .
O12 K1 K2 43.64(18) . .
O127 K1 K2 45.8(3) . .
O108 K1 K2 118.0(2) . .
O76 K1 K2 120.85(19) . .
O70 K1 K2 94.90(18) . .
O31 K1 K2 98.82(18) . .
O65 K1 K2 41.71(17) . .
O23 K1 K2 118.74(18) . .
P15 K1 K2 106.25(10) . .
U17 K1 K2 114.21(8) . .
U12 K1 K2 118.64(8) . .
O11 K2 O65 82.3(3) . .
O11 K2 O69 86.7(2) . .
O65 K2 O69 140.9(3) . .
O11 K2 O80 125.3(3) . .
O65 K2 O80 149.0(3) . .
O69 K2 O80 63.0(2) . .
O11 K2 O12 159.4(3) . .
O65 K2 O12 77.4(3) . .
O69 K2 O12 111.1(2) . .
O80 K2 O12 73.8(2) . .
O11 K2 O127 107.1(3) . .
O65 K2 O127 80.0(3) . .
O69 K2 O127 139.0(3) . .
O80 K2 O127 78.2(3) . .
O12 K2 O127 66.6(3) . .
O11 K2 O125 68.3(3) . .
O65 K2 O125 132.7(3) . .
O69 K2 O125 75.2(2) . .
O80 K2 O125 60.8(2) . .
O12 K2 O125 125.0(3) . .
O127 K2 O125 74.7(3) . .
O11 K2 O6 109.3(3) . .
O65 K2 O6 62.9(2) . .
O69 K2 O6 86.1(2) . .
O80 K2 O6 112.4(2) . .
O12 K2 O6 63.6(2) . .
O127 K2 O6 122.5(3) . .
O125 K2 O6 161.2(3) . .
O11 K2 O73 134.3(2) . .
O65 K2 O73 113.6(2) . .
O69 K2 O73 53.3(2) . .
O80 K2 O73 59.7(2) . .
O12 K2 O73 59.1(2) . .
O127 K2 O73 117.5(3) . .
O125 K2 O73 113.5(2) . .
O6 K2 O73 53.9(2) . .
O11 K2 O55 56.5(2) . .
O65 K2 O55 59.5(2) . .
O69 K2 O55 83.1(2) . .
O80 K2 O55 144.9(2) . .
O12 K2 O55 113.6(2) . .
O127 K2 O55 136.9(3) . .
O125 K2 O55 121.4(2) . .
O6 K2 O55 52.8(2) . .
O73 K2 O55 93.6(2) . .
O11 K2 P1 65.04(18) . .
O65 K2 P1 128.4(2) . .
O69 K2 P1 21.88(17) . .
O80 K2 P1 80.58(18) . .
O12 K2 P1 131.5(2) . .
O127 K2 P1 145.6(3) . .
O125 K2 P1 71.31(19) . .
O6 K2 P1 90.60(18) . .
O73 K2 P1 72.53(16) . .
O55 K2 P1 69.14(16) . .
O11 K2 U2 121.19(19) . .
O65 K2 U2 151.5(2) . .
O69 K2 U2 39.53(17) . .
O80 K2 U2 27.78(16) . .
O12 K2 U2 79.18(18) . .
O127 K2 U2 105.2(3) . .
O125 K2 U2 74.79(18) . .
O6 K2 U2 92.12(17) . .
O73 K2 U2 38.81(15) . .
O55 K2 U2 117.44(16) . .
P1 K2 U2 60.51(7) . .
O33 K3 O59 154.5(3) . .
O33 K3 O43 81.0(3) . .
O59 K3 O43 75.1(3) . .
O33 K3 O4 135.2(3) . .
O59 K3 O4 68.2(2) . .
O43 K3 O4 143.3(3) . .
O33 K3 O125 79.5(3) . .
O59 K3 O125 125.6(3) . .
O43 K3 O125 144.9(3) . .
O4 K3 O125 64.5(2) . .
O33 K3 O30 85.0(3) . .
O59 K3 O30 103.0(3) . .
O43 K3 O30 129.0(3) . .
O4 K3 O30 62.8(2) . .
O125 K3 O30 77.9(3) . .
O33 K3 O126 69.4(3) . .
O59 K3 O126 111.4(3) . .
O43 K3 O126 73.9(3) . .
O4 K3 O126 118.9(3) . .
O125 K3 O126 72.0(3) . .
O30 K3 O126 143.3(3) . .
O33 K3 O17 100.8(2) . .
O59 K3 O17 58.9(2) . .
O43 K3 O17 58.6(2) . .
O4 K3 O17 100.9(2) . .
O125 K3 O17 154.4(3) . .
O30 K3 O17 76.6(2) . .
O126 K3 O17 132.5(3) . .
O33 K3 P2 63.15(19) . .
O59 K3 P2 123.6(2) . .
O43 K3 P2 122.1(2) . .
O4 K3 P2 80.77(18) . .
O125 K3 P2 73.2(2) . .
O30 K3 P2 21.97(17) . .
O126 K3 P2 124.8(2) . .
O17 K3 P2 84.05(16) . .
O33 K3 U1 120.5(2) . .
O59 K3 U1 75.43(18) . .
O43 K3 U1 140.6(2) . .
O4 K3 U1 26.67(16) . .
O125 K3 U1 74.33(19) . .
O30 K3 U1 37.89(16) . .
O126 K3 U1 142.1(2) . .
O17 K3 U1 83.90(15) . .
P2 K3 U1 58.41(7) . .
O33 K3 U13 77.94(19) . .
O59 K3 U13 76.63(19) . .
O43 K3 U13 24.12(17) . .
O4 K3 U13 137.55(18) . .
O125 K3 U13 156.9(2) . .
O30 K3 U13 104.90(18) . .
O126 K3 U13 95.3(2) . .
O17 K3 U13 38.39(14) . .
P2 K3 U13 100.67(9) . .
U1 K3 U13 122.08(8) . .
O33 K3 U11 139.2(2) . .
O59 K3 U11 24.14(17) . .
O43 K3 U11 76.02(18) . .
O4 K3 U11 70.87(17) . .
O125 K3 U11 135.3(2) . .
O30 K3 U11 83.86(17) . .
O126 K3 U11 132.7(2) . .
O17 K3 U11 38.42(14) . .
P2 K3 U11 102.09(9) . .
U1 K3 U11 66.49(5) . .
U13 K3 U11 67.36(5) . .
O24 K4 O94 128.1(3) . .
O24 K4 O88 121.5(3) . 2_656
O94 K4 O88 57.4(3) . 2_656
O24 K4 O87 141.9(3) . .
O94 K4 O87 85.1(3) . .
O88 K4 O87 56.3(2) 2_656 .
O24 K4 O88 29.9(2) . .
O94 K4 O88 114.9(3) . .
O88 K4 O88 91.7(2) 2_656 .
O87 K4 O88 126.1(3) . .
O24 K4 O112 62.4(2) . .
O94 K4 O112 152.1(3) . .
O88 K4 O112 94.8(2) 2_656 .
O87 K4 O112 79.6(2) . .
O88 K4 O112 59.4(2) . .
O24 K4 O118 107.5(3) . .
O94 K4 O118 51.3(3) . .
O88 K4 O118 108.2(3) 2_656 .
O87 K4 O118 108.5(3) . .
O88 K4 O118 123.3(3) . .
O112 K4 O118 156.4(3) . .
O24 K4 O107 117.8(3) . .
O94 K4 O107 110.3(3) . .
O88 K4 O107 105.8(3) 2_656 .
O87 K4 O107 49.6(2) . .
O88 K4 O107 134.0(3) . .
O112 K4 O107 76.7(2) . .
O118 K4 O107 91.6(3) . .
O24 K4 O90 57.5(2) . .
O94 K4 O90 70.6(2) . .
O88 K4 O90 92.8(2) 2_656 .
O87 K4 O90 148.3(2) . .
O88 K4 O90 53.9(2) . .
O112 K4 O90 113.0(2) . .
O118 K4 O90 72.0(2) . .
O107 K4 O90 158.5(2) . .
O24 K4 P9 123.4(2) . .
O94 K4 P9 25.5(2) . .
O88 K4 P9 82.09(18) 2_656 .
O87 K4 P9 94.58(19) . .
O88 K4 P9 125.41(19) . .
O112 K4 P9 174.1(2) . .
O118 K4 P9 26.1(2) . .
O107 K4 P9 99.3(2) . .
O90 K4 P9 72.18(16) . .
O24 K4 P11 134.3(2) . .
O94 K4 P11 97.6(2) . .
O88 K4 P11 80.69(18) 2_656 .
O87 K4 P11 24.54(18) . .
O88 K4 P11 135.57(19) . .
O112 K4 P11 77.56(18) . .
O118 K4 P11 100.5(2) . .
O107 K4 P11 25.11(19) . .
O90 K4 P11 168.17(18) . .
P9 K4 P11 97.00(10) . .
O24 K4 U5 37.36(17) . .
O94 K4 U5 149.3(2) . .
O88 K4 U5 103.57(18) 2_656 .
O87 K4 U5 104.62(19) . .
O88 K4 U5 36.45(16) . .
O112 K4 U5 25.81(16) . .
O118 K4 U5 143.0(2) . .
O107 K4 U5 97.63(19) . .
O90 K4 U5 88.18(15) . .
P9 K4 U5 159.91(10) . .
P11 K4 U5 102.91(9) . .
O67 K5 O91 76.6(2) . .
O67 K5 O92 130.9(3) . .
O91 K5 O92 95.2(3) . .
O67 K5 O4 127.0(2) . .
O91 K5 O4 97.8(2) . .
O92 K5 O4 102.0(2) . .
O67 K5 O21 75.2(2) . .
O91 K5 O21 132.0(3) . .
O92 K5 O21 75.8(2) . .
O4 K5 O21 130.2(2) . .
O67 K5 O59 140.2(3) . .
O91 K5 O59 143.1(3) . .
O92 K5 O59 61.0(2) . .
O4 K5 O59 64.1(2) . .
O21 K5 O59 72.6(2) . .
O67 K5 O39 77.0(2) . .
O91 K5 O39 59.8(2) . .
O92 K5 O39 139.8(3) . .
O4 K5 O39 56.6(2) . .
O21 K5 O39 144.4(2) . .
O59 K5 O39 119.6(2) . .
O67 K5 P4 67.90(18) . .
O91 K5 P4 20.36(17) . .
O92 K5 P4 87.7(2) . .
O4 K5 P4 117.91(18) . .
O21 K5 P4 111.76(19) . .
O59 K5 P4 147.06(19) . .
O39 K5 P4 76.89(17) . .
O67 K5 P6 111.26(19) . .
O91 K5 P6 87.97(18) . .
O92 K5 P6 19.75(18) . .
O4 K5 P6 121.27(18) . .
O21 K5 P6 67.66(18) . .
O59 K5 P6 76.89(18) . .
O39 K5 P6 144.75(18) . .
P4 K5 P6 75.28(9) . .
O67 K5 U11 156.87(19) . .
O91 K5 U11 119.15(19) . .
O92 K5 U11 37.83(18) . .
O4 K5 U11 70.47(16) . .
O21 K5 U11 81.80(18) . .
O59 K5 U11 26.50(16) . .
O39 K5 U11 124.87(17) . .
P4 K5 U11 120.59(9) . .
P6 K5 U11 56.55(7) . .
O67 K5 U15 81.91(18) . .
O91 K5 U15 36.06(17) . .
O92 K5 U15 118.9(2) . .
O4 K5 U15 67.23(16) . .
O21 K5 U15 156.89(19) . .
O59 K5 U15 129.41(18) . .
O39 K5 U15 25.29(15) . .
P4 K5 U15 55.25(7) . .
P6 K5 U15 119.70(9) . .
U11 K5 U15 120.98(8) . .
O67 K5 K8 42.56(18) . .
O91 K5 K8 119.06(19) . .
O92 K5 K8 119.0(2) . .
O4 K5 K8 119.25(18) . .
O21 K5 K8 43.43(17) . .
O59 K5 K8 97.67(18) . .
O39 K5 K8 101.11(17) . .
P4 K5 K8 107.21(10) . .
P6 K5 K8 107.48(9) . .
U11 K5 K8 118.20(8) . .
U15 K5 K8 117.73(8) . .
O113 K6 O59 59.3(2) . .
O113 K6 O28 138.0(3) . .
O59 K6 O28 116.6(2) . .
O113 K6 O16 158.1(3) . .
O59 K6 O16 124.5(2) . .
O28 K6 O16 62.5(2) . .
O113 K6 O114 104.6(3) . .
O59 K6 O114 141.9(3) . .
O28 K6 O114 98.4(2) . .
O16 K6 O114 58.1(2) . .
O113 K6 O21 77.7(3) . .
O59 K6 O21 70.0(2) . .
O28 K6 O21 63.6(2) . .
O16 K6 O21 124.2(2) . .
O114 K6 O21 144.9(3) . .
O113 K6 O43 97.0(3) . .
O59 K6 O43 66.4(2) . .
O28 K6 O43 120.3(2) . .
O16 K6 O43 69.3(2) . .
O114 K6 O43 83.5(2) . .
O21 K6 O43 131.4(2) . .
O113 K6 O124 72.3(3) . .
O59 K6 O124 95.4(3) . .
O28 K6 O124 143.7(3) . .
O16 K6 O124 85.8(2) . .
O114 K6 O124 46.9(3) . .
O21 K6 O124 150.0(3) . .
O43 K6 O124 55.8(2) . .
O113 K6 P16 84.7(2) . .
O59 K6 P16 119.82(19) . .
O28 K6 P16 121.93(18) . .
O16 K6 P16 75.10(18) . .
O114 K6 P16 23.58(18) . .
O21 K6 P16 150.92(19) . .
O43 K6 P16 73.26(17) . .
O124 K6 P16 24.59(18) . .
O113 K6 P13 21.85(19) . .
O59 K6 P13 76.57(17) . .
O28 K6 P13 120.43(18) . .
O16 K6 P13 156.58(19) . .
O114 K6 P13 99.4(2) . .
O21 K6 P13 69.62(17) . .
O43 K6 P13 117.91(18) . .
O124 K6 P13 81.7(2) . .
P16 K6 P13 85.56(10) . .
O113 K6 U11 35.92(19) . .
O59 K6 U11 25.17(16) . .
O28 K6 U11 137.35(18) . .
O16 K6 U11 139.93(18) . .
O114 K6 U11 124.2(2) . .
O21 K6 U11 78.32(17) . .
O43 K6 U11 71.37(16) . .
O124 K6 U11 78.43(19) . .
P16 K6 U11 100.66(9) . .
P13 K6 U11 56.06(6) . .
O113 K6 U6 140.5(2) . .
O59 K6 U6 147.07(18) . .
O28 K6 U6 68.33(16) . .
O16 K6 U6 25.35(16) . .
O114 K6 U6 35.93(18) . .
O21 K6 U6 130.65(18) . .
O43 K6 U6 82.89(16) . .
O124 K6 U6 75.45(19) . .
P16 K6 U6 57.28(7) . .
P13 K6 U6 131.32(10) . .
U11 K6 U6 150.64(9) . .
O105 K7 O39 165.6(3) . .
O105 K7 O123 104.8(3) . .
O39 K7 O123 62.2(2) . .
O105 K7 O70 61.1(2) . .
O39 K7 O70 122.6(2) . .
O123 K7 O70 134.8(3) . .
O105 K7 O65 80.6(3) . .
O39 K7 O65 113.7(2) . .
O123 K7 O65 151.2(3) . .
O70 K7 O65 72.9(2) . .
O105 K7 O67 98.0(3) . .
O39 K7 O67 73.7(2) . .
O123 K7 O67 76.3(2) . .
O70 K7 O67 64.9(2) . .
O65 K7 O67 131.6(2) . .
O105 K7 O50 122.8(3) . .
O39 K7 O50 55.3(2) . .
O123 K7 O50 51.6(2) . .
O70 K7 O50 172.9(2) . .
O65 K7 O50 101.4(2) . .
O67 K7 O50 118.4(2) . .
O105 K7 O121 46.6(2) . .
O39 K7 O121 140.2(2) . .
O123 K7 O121 107.5(3) . .
O70 K7 O121 92.6(2) . .
O65 K7 O121 55.6(2) . .
O67 K7 O121 144.6(2) . .
O50 K7 O121 87.4(2) . .
O105 K7 P5 22.56(19) . .
O39 K7 P5 158.5(2) . .
O123 K7 P5 102.9(2) . .
O70 K7 P5 78.82(18) . .
O65 K7 P5 71.20(18) . .
O67 K7 P5 119.84(19) . .
O50 K7 P5 103.59(17) . .
O121 K7 P5 24.88(16) . .
O105 K7 U15 142.4(2) . .
O39 K7 U15 26.05(16) . .
O123 K7 U15 37.87(19) . .
O70 K7 U15 142.00(19) . .
O65 K7 U15 128.54(19) . .
O67 K7 U15 79.92(16) . .
O50 K7 U15 39.13(14) . .
O121 K7 U15 125.31(18) . .
P5 K7 U15 134.34(10) . .
O105 K7 U17 36.93(19) . .
O39 K7 U17 142.53(19) . .
O123 K7 U17 120.6(2) . .
O70 K7 U17 25.70(16) . .
O65 K7 U17 80.93(17) . .
O67 K7 U17 71.41(16) . .
O50 K7 U17 159.47(17) . .
O121 K7 U17 77.01(16) . .
P5 K7 U17 57.48(7) . .
U15 K7 U17 148.95(9) . .
O105 K7 U14 72.72(19) . .
O39 K7 U14 119.79(18) . .
O123 K7 U14 130.0(2) . .
O70 K7 U14 89.09(17) . .
O65 K7 U14 23.88(16) . .
O67 K7 U14 153.25(18) . .
O50 K7 U14 86.80(16) . .
O121 K7 U14 35.03(15) . .
P5 K7 U14 56.26(7) . .
U15 K7 U14 122.89(8) . .
U17 K7 U14 87.95(6) . .
O52 K8 O23 63.6(2) . .
O52 K8 O28 64.3(2) . .
O23 K8 O28 70.1(2) . .
O52 K8 O67 143.4(3) . .
O23 K8 O67 136.8(3) . .
O28 K8 O67 142.6(3) . .
O52 K8 O70 107.6(3) . .
O23 K8 O70 66.9(2) . .
O28 K8 O70 134.4(3) . .
O67 K8 O70 71.3(2) . .
O52 K8 O21 108.9(3) . .
O23 K8 O21 136.7(3) . .
O28 K8 O21 68.9(2) . .
O67 K8 O21 76.3(2) . .
O70 K8 O21 143.1(3) . .
O52 K8 O13 84.7(3) . .
O23 K8 O13 145.6(3) . .
O28 K8 O13 109.2(3) . .
O67 K8 O13 64.6(2) . .
O70 K8 O13 114.8(3) . .
O21 K8 O13 64.0(2) . .
O52 K8 O72 85.9(3) . .
O23 K8 O72 104.5(3) . .
O28 K8 O72 149.3(3) . .
O67 K8 O72 61.4(2) . .
O70 K8 O72 59.8(2) . .
O21 K8 O72 117.8(2) . .
O13 K8 O72 57.7(2) . .
O52 K8 O2 52.0(2) . .
O23 K8 O2 108.5(2) . .
O28 K8 O2 57.3(2) . .
O67 K8 O2 113.9(2) . .
O70 K8 O2 153.8(3) . .
O21 K8 O2 58.3(2) . .
O13 K8 O2 53.6(2) . .
O72 K8 O2 99.0(2) . .
O52 K8 O58 52.6(2) . .
O23 K8 O58 57.3(2) . .
O28 K8 O58 109.8(2) . .
O67 K8 O58 107.4(2) . .
O70 K8 O58 57.0(2) . .
O21 K8 O58 153.8(2) . .
O13 K8 O58 93.5(2) . .
O72 K8 O58 49.9(2) . .
O2 K8 O58 98.1(2) . .
O52 K8 U18 114.8(2) . .
O23 K8 U18 141.8(2) . .
O28 K8 U18 146.70(19) . .
O67 K8 U18 28.76(17) . .
O70 K8 U18 78.78(18) . .
O21 K8 U18 81.34(18) . .
O13 K8 U18 41.12(17) . .
O72 K8 U18 40.37(17) . .
O2 K8 U18 94.67(16) . .
O58 K8 U18 90.28(16) . .
O52 K8 U9 38.81(18) . .
O23 K8 U9 27.59(17) . .
O28 K8 U9 73.46(17) . .
O67 K8 U9 143.4(2) . .
O70 K8 U9 75.71(18) . .
O21 K8 U9 139.72(19) . .
O13 K8 U9 118.08(19) . .
O72 K8 U9 88.39(18) . .
O2 K8 U9 89.54(16) . .
O58 K8 U9 38.63(14) . .
U18 K8 U9 128.64(9) . .
O31 K9 O28 136.3(3) . .
O31 K9 O16 143.3(3) . .
O28 K9 O16 70.0(3) . .
O31 K9 O22 72.1(2) . .
O28 K9 O22 140.0(3) . .
O16 K9 O22 73.4(3) . .
O31 K9 O23 66.8(2) . .
O28 K9 O23 71.4(2) . .
O16 K9 O23 139.1(3) . .
O22 K9 O23 136.0(3) . .
O31 K9 O126 99.5(3) . .
O28 K9 O126 116.4(3) . .
O16 K9 O126 81.6(3) . .
O22 K9 O126 72.7(3) . .
O23 K9 O126 128.5(3) . .
O31 K9 O127 69.9(3) . .
O28 K9 O127 110.1(3) . .
O16 K9 O127 132.9(3) . .
O22 K9 O127 106.4(3) . .
O23 K9 O127 73.9(3) . .
O126 K9 O127 55.3(3) . .
O31 K9 K8 105.7(2) . .
O28 K9 K8 43.22(18) . .
O16 K9 K8 109.2(2) . .
O22 K9 K8 176.7(2) . .
O23 K9 K8 43.01(17) . .
O126 K9 K8 105.5(2) . .
O127 K9 K8 70.4(3) . .
O31 K9 U7 123.6(2) . .
O28 K9 U7 20.68(17) . .
O16 K9 U7 71.09(19) . .
O22 K9 U7 128.2(2) . .
O23 K9 U7 67.99(18) . .
O126 K9 U7 135.3(2) . .
O127 K9 U7 125.4(3) . .
K8 K9 U7 55.05(6) . .
O31 K9 U5 71.54(18) . .
O28 K9 U5 126.0(2) . .
O16 K9 U5 71.81(18) . .
O22 K9 U5 21.44(17) . .
O23 K9 U5 123.7(2) . .
O126 K9 U5 93.8(2) . .
O127 K9 U5 123.8(3) . .
K8 K9 U5 160.71(12) . .
U7 K9 U5 109.71(9) . .
O31 K9 U6 131.4(2) . .
O28 K9 U6 68.30(18) . .
O16 K9 U6 19.58(18) . .
O22 K9 U6 71.82(18) . .
O23 K9 U6 127.2(2) . .
O126 K9 U6 99.6(2) . .
O127 K9 U6 152.5(3) . .
K8 K9 U6 111.36(8) . .
U7 K9 U6 62.16(5) . .
U5 K9 U6 63.00(5) . .
O31 K9 U9 68.77(18) . .
O28 K9 U9 67.64(18) . .
O16 K9 U9 125.3(2) . .
O22 K9 U9 125.7(2) . .
O23 K9 U9 20.63(17) . .
O126 K9 U9 149.0(2) . .
O127 K9 U9 93.9(3) . .
K8 K9 U9 54.61(6) . .
U7 K9 U9 57.17(5) . .
U5 K9 U9 108.32(9) . .
U6 K9 U9 109.55(8) . .
O93 K10 O117 101.4(3) . .
O93 K10 O31 58.6(2) . .
O117 K10 O31 136.0(3) . .
O93 K10 O102 156.3(3) . .
O117 K10 O102 58.9(2) . .
O31 K10 O102 124.8(2) . .
O93 K10 O22 94.2(2) . .
O117 K10 O22 79.4(2) . .
O31 K10 O22 65.2(2) . .
O102 K10 O22 70.5(2) . .
O93 K10 O12 78.9(2) . .
O117 K10 O12 149.9(3) . .
O31 K10 O12 70.1(2) . .
O102 K10 O12 124.8(2) . .
O22 K10 O12 130.7(2) . .
O93 K10 O80 143.5(3) . .
O117 K10 O80 101.8(2) . .
O31 K10 O80 117.0(2) . .
O102 K10 O80 59.3(2) . .
O22 K10 O80 117.5(2) . .
O12 K10 O80 67.0(2) . .
O93 K10 O37 95.9(2) . .
O117 K10 O37 94.9(2) . .
O31 K10 O37 123.8(2) . .
O102 K10 O37 98.7(2) . .
O22 K10 O37 169.2(2) . .
O12 K10 O37 55.5(2) . .
O80 K10 O37 54.4(2) . .
O93 K10 O81 46.6(2) . .
O117 K10 O81 101.5(2) . .
O31 K10 O81 91.1(2) . .
O102 K10 O81 143.6(2) . .
O22 K10 O81 140.5(2) . .
O12 K10 O81 56.7(2) . .
O80 K10 O81 101.1(2) . .
O37 K10 O81 49.4(2) . .
O93 K10 O75 125.2(2) . .
O117 K10 O75 52.2(2) . .
O31 K10 O75 171.6(2) . .
O102 K10 O75 55.5(2) . .
O22 K10 O75 119.9(2) . .
O12 K10 O75 102.6(2) . .
O80 K10 O75 55.1(2) . .
O37 K10 O75 50.4(2) . .
O81 K10 O75 88.1(2) . .
O93 K10 P10 23.00(19) . .
O117 K10 P10 96.7(2) . .
O31 K10 P10 77.62(17) . .
O102 K10 P10 154.25(19) . .
O22 K10 P10 115.72(18) . .
O12 K10 P10 71.79(17) . .
O80 K10 P10 125.92(18) . .
O37 K10 P10 73.84(16) . .
O81 K10 P10 24.92(15) . .
O75 K10 P10 104.44(17) . .
O93 K10 P12 81.5(2) . .
O117 K10 P12 22.37(19) . .
O31 K10 P12 115.71(18) . .
O102 K10 P12 76.39(17) . .
O22 K10 P12 70.73(17) . .
O12 K10 P12 151.73(19) . .
O80 K10 P12 124.15(18) . .
O37 K10 P12 107.06(17) . .
O81 K10 P12 95.06(17) . .
O75 K10 P12 72.71(16) . .
P10 K10 P12 82.27(10) . .
O102 K11 O22 72.4(2) . .
O102 K11 O16 125.5(2) . .
O22 K11 O16 67.6(2) . .
O102 K11 O43 106.9(2) . .
O22 K11 O43 125.7(2) . .
O16 K11 O43 71.3(2) . .
O102 K11 O87 164.4(2) . 2_656
O22 K11 O87 100.1(2) . 2_656
O16 K11 O87 60.4(2) . 2_656
O43 K11 O87 88.6(2) . 2_656
O102 K11 O77 59.6(2) . 2_656
O22 K11 O77 84.0(2) . 2_656
O16 K11 O77 144.2(3) . 2_656
O43 K11 O77 144.3(3) . 2_656
O87 K11 O77 106.7(2) 2_656 2_656
O102 K11 O20 137.8(3) . 2_656
O22 K11 O20 149.3(2) . 2_656
O16 K11 O20 89.9(2) . 2_656
O43 K11 O20 59.5(2) . 2_656
O87 K11 O20 49.4(2) 2_656 2_656
O77 K11 O20 106.3(2) 2_656 2_656
O102 K11 O126 54.8(3) . .
O22 K11 O126 69.7(3) . .
O16 K11 O126 77.1(3) . .
O43 K11 O126 67.8(3) . .
O87 K11 O126 136.4(3) 2_656 .
O77 K11 O126 113.9(3) 2_656 .
O20 K11 O126 127.1(3) 2_656 .
O102 K11 O94 89.3(2) . 2_656
O22 K11 O94 57.0(2) . 2_656
O16 K11 O94 98.2(2) . 2_656
O43 K11 O94 163.7(2) . 2_656
O87 K11 O94 75.3(2) 2_656 2_656
O77 K11 O94 46.6(2) 2_656 2_656
O20 K11 O94 109.3(2) 2_656 2_656
O126 K11 O94 123.1(3) . 2_656
O102 K11 P11 156.7(2) . 2_656
O22 K11 P11 124.95(19) . 2_656
O16 K11 P11 77.69(18) . 2_656
O43 K11 P11 76.62(17) . 2_656
O87 K11 P11 25.02(17) 2_656 2_656
O77 K11 P11 103.7(2) 2_656 2_656
O20 K11 P11 25.17(17) 2_656 2_656
O126 K11 P11 141.3(2) . 2_656
O94 K11 P11 89.15(18) 2_656 2_656
O102 K11 P9 76.45(18) . 2_656
O22 K11 P9 73.29(17) . 2_656
O16 K11 P9 122.65(19) . 2_656
O43 K11 P9 160.9(2) . 2_656
O87 K11 P9 88.38(18) 2_656 2_656
O77 K11 P9 22.90(17) 2_656 2_656
O20 K11 P9 105.03(19) 2_656 2_656
O126 K11 P9 125.3(2) . 2_656
O94 K11 P9 24.45(17) 2_656 2_656
P11 K11 P9 93.08(10) 2_656 2_656
O102 K11 U8 24.91(16) . .
O22 K11 U8 82.16(16) . .
O16 K11 U8 146.66(18) . .
O43 K11 U8 120.41(18) . .
O87 K11 U8 142.78(19) 2_656 .
O77 K11 U8 36.24(17) 2_656 .
O20 K11 U8 123.26(18) 2_656 .
O126 K11 U8 79.6(2) . .
O94 K11 U8 75.20(17) 2_656 .
P11 K11 U8 133.72(10) 2_656 .
P9 K11 U8 56.37(7) 2_656 .
O69 P1 O53 112.1(5) . .
O69 P1 O1 112.9(5) . .
O53 P1 O1 112.5(5) . .
O69 P1 O15 105.2(4) . .
O53 P1 O15 106.6(4) . .
O1 P1 O15 106.9(4) . .
O69 P1 K2 42.7(3) . .
O53 P1 K2 81.5(3) . .
O1 P1 K2 155.4(3) . .
O15 P1 K2 87.0(3) . .
O86 P2 O30 115.0(5) . .
O86 P2 O5 112.6(5) . .
O30 P2 O5 109.3(5) . .
O86 P2 O3 107.6(5) . .
O30 P2 O3 104.4(4) . .
O5 P2 O3 107.2(4) . .
O86 P2 K3 157.6(4) . .
O30 P2 K3 43.7(3) . .
O5 P2 K3 85.5(3) . .
O3 P2 K3 77.5(3) . .
O63 P3 O36 112.9(5) . .
O63 P3 O25 113.9(5) . .
O36 P3 O25 112.5(5) . .
O63 P3 O3 105.9(5) . .
O36 P3 O3 105.1(4) . .
O25 P3 O3 105.6(4) . .
O91 P4 O51 111.5(5) . .
O91 P4 O84 111.0(5) . .
O51 P4 O84 111.0(5) . .
O91 P4 C2 107.5(6) . .
O51 P4 C2 108.7(6) . .
O84 P4 C2 106.9(6) . .
O91 P4 K5 40.3(3) . .
O51 P4 K5 112.4(4) . .
O84 P4 K5 74.1(3) . .
C2 P4 K5 135.2(5) . .
O104 P5 O105 110.5(5) . .
O104 P5 O121 112.4(5) . .
O105 P5 O121 110.7(5) . .
O104 P5 C1 107.9(6) . .
O105 P5 C1 107.7(6) . .
O121 P5 C1 107.4(6) . .
O104 P5 K7 113.9(4) . .
O105 P5 K7 45.2(4) . .
O121 P5 K7 68.4(4) . .
C1 P5 K7 136.2(4) . .
O92 P6 O61 112.3(5) . .
O92 P6 O46 110.1(5) . .
O61 P6 O46 111.1(5) . .
O92 P6 C6 108.6(6) . .
O61 P6 C6 109.0(5) . .
O46 P6 C6 105.5(5) . .
O92 P6 K5 40.0(4) . .
O61 P6 K5 111.0(3) . .
O46 P6 K5 74.2(3) . .
C6 P6 K5 136.8(4) . .
O64 P7 O41 112.4(5) . .
O64 P7 O62 113.3(5) . .
O41 P7 O62 114.0(5) . .
O64 P7 O15 107.0(5) . .
O41 P7 O15 106.5(5) . .
O62 P7 O15 102.6(5) . .
O116 P8 O120 110.6(6) . .
O116 P8 O76 111.1(5) . .
O120 P8 O76 111.9(5) . .
O116 P8 C5 110.9(6) . .
O120 P8 C5 105.3(6) . .
O76 P8 C5 107.0(6) . .
O77 P9 O118 112.0(6) . .
O77 P9 O94 110.3(5) . .
O118 P9 O94 109.9(5) . .
O77 P9 C3 107.4(6) . .
O118 P9 C3 108.6(6) . .
O94 P9 C3 108.6(6) . .
O77 P9 K4 119.8(4) . .
O118 P9 K4 59.9(4) . .
O94 P9 K4 50.9(4) . .
C3 P9 K4 132.5(4) . .
O77 P9 K11 51.1(4) . 2_656
O118 P9 K11 114.2(4) . 2_656
O94 P9 K11 61.7(4) . 2_656
C3 P9 K11 136.9(4) . 2_656
K4 P9 K11 76.84(9) . 2_656
O106 P10 O93 112.0(5) . .
O106 P10 O81 111.4(5) . .
O93 P10 O81 110.3(5) . .
O106 P10 C5 110.3(6) . .
O93 P10 C5 106.0(6) . .
O81 P10 C5 106.6(6) . .
O106 P10 K10 110.7(4) . .
O93 P10 K10 46.6(4) . .
O81 P10 K10 68.2(3) . .
C5 P10 K10 137.3(4) . .
O87 P11 O107 109.5(5) . .
O87 P11 O20 111.0(5) . .
O107 P11 O20 110.5(5) . .
O87 P11 C4 107.2(5) . .
O107 P11 C4 110.0(6) . .
O20 P11 C4 108.4(5) . .
O87 P11 K11 55.8(3) . 2_656
O107 P11 K11 112.9(4) . 2_656
O20 P11 K11 57.7(3) . 2_656
C4 P11 K11 137.0(4) . 2_656
O87 P11 K4 51.8(3) . .
O107 P11 K4 57.8(4) . .
O20 P11 K4 126.0(4) . .
C4 P11 K4 125.3(4) . .
K11 P11 K4 78.05(9) 2_656 .
O109 P12 O42 112.1(5) . .
O109 P12 O117 110.0(5) . .
O42 P12 O117 111.5(5) . .
O109 P12 C3 106.8(5) . 2_656
O42 P12 C3 109.9(5) . 2_656
O117 P12 C3 106.4(6) . 2_656
O109 P12 K10 69.9(4) . .
O42 P12 K10 109.9(4) . .
O117 P12 K10 44.8(4) . .
C3 P12 K10 137.9(4) 2_656 .
O82 P13 O78 109.5(5) . .
O82 P13 O113 112.8(5) . .
O78 P13 O113 110.3(5) . .
O82 P13 C6 109.5(5) . .
O78 P13 C6 106.1(5) . .
O113 P13 C6 108.4(5) . .
O82 P13 K6 112.1(4) . .
O78 P13 K6 69.7(3) . .
O113 P13 K6 44.1(4) . .
C6 P13 K6 137.0(4) . .
O123 P14 O119 111.2(6) . .
O123 P14 O60 109.4(5) . .
O119 P14 O60 111.2(6) . .
O123 P14 C2 107.9(6) . .
O119 P14 C2 109.2(6) . .
O60 P14 C2 107.9(6) . .
O122 P15 O108 112.1(6) . .
O122 P15 O103 109.4(6) . .
O108 P15 O103 111.8(5) . .
O122 P15 C1 109.1(6) . .
O108 P15 C1 107.8(6) . .
O103 P15 C1 106.3(6) . .
O122 P15 K1 112.3(4) . .
O108 P15 K1 41.4(4) . .
O103 P15 K1 73.7(4) . .
C1 P15 K1 135.8(4) . .
O114 P16 O101 112.1(6) . .
O114 P16 O124 110.6(6) . .
O101 P16 O124 110.9(6) . .
O114 P16 C4 107.5(6) . 2_656
O101 P16 C4 109.5(6) . 2_656
O124 P16 C4 106.0(6) . 2_656
O114 P16 K6 53.4(4) . .
O101 P16 K6 110.9(4) . .
O124 P16 K6 61.6(4) . .
C4 P16 K6 139.5(4) 2_656 .
O38 O2 U7 74.7(5) . .
O38 O2 U16 75.1(5) . .
U7 O2 U16 132.9(4) . .
O38 O2 K8 115.5(5) . .
U7 O2 K8 80.3(2) . .
U16 O2 K8 81.2(2) . .
P2 O3 P3 125.9(5) . .
U1 O4 K3 110.6(3) . .
U1 O4 K5 121.4(3) . .
K3 O4 K5 104.6(3) . .
P2 O5 U3 125.3(4) . .
O96 O6 U14 70.0(5) . .
O96 O6 U4 68.5(5) . .
U14 O6 U4 128.6(4) . .
O96 O6 K2 120.2(6) . .
U14 O6 K2 87.8(3) . .
U4 O6 K2 87.9(3) . .
O8 O7 U1 72.8(4) . .
O8 O7 U11 73.9(4) . .
U1 O7 U11 128.3(4) . .
O7 O8 U1 70.8(4) . .
O7 O8 U11 70.2(4) . .
U1 O8 U11 124.6(3) . .
O50 O9 U10 75.0(5) . .
O50 O9 U15 76.0(5) . .
U10 O9 U15 126.1(4) . .
O75 O10 U8 75.4(5) . .
O75 O10 U2 73.4(5) . .
U8 O10 U2 127.7(4) . .
U10 O11 K2 122.9(4) . .
U4 O12 K1 128.9(4) . .
U4 O12 K2 105.9(3) . .
K1 O12 K2 93.2(3) . .
U4 O12 K10 110.9(3) . .
K1 O12 K10 107.8(3) . .
K2 O12 K10 106.7(3) . .
O57 O13 U18 69.4(5) . .
O57 O13 U16 67.2(5) . .
U18 O13 U16 126.8(3) . .
O57 O13 K8 121.3(5) . .
U18 O13 K8 87.5(3) . .
U16 O13 K8 89.7(3) . .
O18 O14 U7 69.7(4) . .
O18 O14 U6 70.0(4) . .
U7 O14 U6 123.2(3) . .
P1 O15 P7 131.6(5) . .
U6 O16 K9 130.7(4) . .
U6 O16 K11 110.9(3) . .
K9 O16 K11 95.1(3) . .
U6 O16 K6 110.3(3) . .
K9 O16 K6 97.1(3) . .
K11 O16 K6 111.0(3) . .
O27 O17 U13 68.5(4) . .
O27 O17 U11 68.8(4) . .
U13 O17 U11 124.8(3) . .
O27 O17 K3 113.3(5) . .
U13 O17 K3 83.0(2) . .
U11 O17 K3 83.2(2) . .
O14 O18 U7 74.2(5) . .
O14 O18 U6 74.5(5) . .
U7 O18 U6 128.9(3) . .
O74 O19 U12 74.4(5) . .
O74 O19 U5 74.0(5) . .
U12 O19 U5 130.9(4) . .
P11 O20 U13 140.9(5) . 2_656
P11 O20 K11 97.1(4) . 2_656
U13 O20 K11 94.1(3) 2_656 2_656
U16 O21 K8 106.8(4) . .
U16 O21 K5 126.8(4) . .
K8 O21 K5 91.9(3) . .
U16 O21 K6 114.7(4) . .
K8 O21 K6 107.2(3) . .
K5 O21 K6 105.8(3) . .
U5 O22 K9 124.9(4) . .
U5 O22 K11 114.4(3) . .
K9 O22 K11 93.8(2) . .
U5 O22 K10 119.9(3) . .
K9 O22 K10 92.3(2) . .
K11 O22 K10 106.8(3) . .
U9 O23 K8 107.9(3) . .
U9 O23 K9 127.1(4) . .
K8 O23 K9 94.0(3) . .
U9 O23 K1 117.9(4) . .
K8 O23 K1 109.3(3) . .
K9 O23 K1 97.6(3) . .
O88 O24 U5 69.7(4) . .
O88 O24 U6 70.2(4) . .
U5 O24 U6 126.6(3) . .
O88 O24 K4 79.8(5) . .
U5 O24 K4 98.0(3) . .
U6 O24 K4 107.9(3) . .
P3 O25 U3 123.6(4) . .
O17 O27 U13 75.4(5) . .
O17 O27 U11 75.2(5) . .
U13 O27 U11 133.9(4) . .
U7 O28 K9 127.8(4) . .
U7 O28 K8 107.4(3) . .
K9 O28 K8 95.2(3) . .
U7 O28 K6 117.0(3) . .
K9 O28 K6 97.2(3) . .
K8 O28 K6 109.6(3) . .
O68 O29 U3 73.6(4) . .
O68 O29 U8 75.4(5) . .
U3 O29 U8 125.9(4) . .
P2 O30 U1 142.2(5) . .
P2 O30 K3 114.4(4) . .
U1 O30 K3 94.4(3) . .
U12 O31 K9 132.7(4) . .
U12 O31 K1 109.0(3) . .
K9 O31 K1 101.0(3) . .
U12 O31 K10 111.3(3) . .
K9 O31 K10 94.3(3) . .
K1 O31 K10 105.2(3) . .
O47 O32 U1 71.3(4) . .
O47 O32 U15 69.3(4) . .
U1 O32 U15 119.5(3) . .
U3 O33 K3 131.9(4) . .
O54 O34 U12 75.6(5) . .
O54 O34 U9 72.8(5) . .
U12 O34 U9 127.5(4) . .
O44 O35 U3 70.8(4) . .
O44 O35 U13 71.6(4) . .
U3 O35 U13 131.4(4) . .
O73 O37 U2 71.2(4) . .
O73 O37 U4 68.1(4) . .
U2 O37 U4 129.8(4) . .
O73 O37 K10 122.9(5) . .
U2 O37 K10 90.1(2) . .
U4 O37 K10 88.2(2) . .
O2 O38 U7 69.4(5) . .
O2 O38 U16 69.1(5) . .
U7 O38 U16 125.3(4) . .
U15 O39 K7 109.8(3) . .
U15 O39 K5 110.1(3) . .
K7 O39 K5 102.9(3) . .
P7 O41 U10 126.1(5) . .
U13 O43 K3 118.2(4) . .
U13 O43 K11 110.8(3) . .
K3 O43 K11 106.8(3) . .
U13 O43 K6 113.9(3) . .
K3 O43 K6 97.9(3) . .
K11 O43 K6 108.1(3) . .
O35 O44 U3 72.7(4) . .
O35 O44 U13 72.4(4) . .
U3 O44 U13 133.4(4) . .
P6 O46 U16 139.6(5) . .
O32 O47 U15 74.5(5) . .
O32 O47 U1 72.4(5) . .
U15 O47 U1 123.2(3) . .
O58 O48 U17 69.7(4) . .
O58 O48 U9 70.3(5) . .
U17 O48 U9 124.3(4) . .
O9 O50 U10 68.3(4) . .
O9 O50 U15 68.3(4) . .
U10 O50 U15 117.6(3) . .
O9 O50 K7 130.3(5) . .
U10 O50 K7 95.5(3) . .
U15 O50 K7 80.8(2) . .
U9 O52 U7 111.3(3) . .
U9 O52 K8 94.0(3) . .
U7 O52 K8 93.0(3) . .
P1 O53 U10 129.0(4) . .
O34 O54 U9 71.0(5) . .
O34 O54 U12 68.5(5) . .
U9 O54 U12 121.9(4) . .
O56 O55 U10 71.8(5) . .
O56 O55 U14 74.2(5) . .
U10 O55 U14 136.0(4) . .
O56 O55 K2 108.6(5) . .
U10 O55 K2 86.1(2) . .
U14 O55 K2 79.1(2) . .
O55 O56 U10 71.5(5) . .
O55 O56 U14 69.8(4) . .
U10 O56 U14 132.4(4) . .
O13 O57 U16 77.0(5) . .
O13 O57 U18 74.7(5) . .
U16 O57 U18 137.8(4) . .
O48 O58 U17 73.2(5) . .
O48 O58 U9 73.2(5) . .
U17 O58 U9 128.5(4) . .
O48 O58 K8 116.8(5) . .
U17 O58 K8 82.7(2) . .
U9 O58 K8 79.0(2) . .
U11 O59 K3 118.9(4) . .
U11 O59 K5 108.6(3) . .
K3 O59 K5 106.8(3) . .
U11 O59 K6 111.8(4) . .
K3 O59 K6 101.8(3) . .
K5 O59 K6 108.3(3) . .
P14 O60 U18 141.1(5) . .
P7 O62 U1 160.0(5) . .
P3 O63 U2 170.9(5) . .
U14 O65 K2 110.0(4) . .
U14 O65 K1 126.4(4) . .
K2 O65 K1 91.8(2) . .
U14 O65 K7 114.8(4) . .
K2 O65 K7 104.6(3) . .
K1 O65 K7 105.2(3) . .
U18 O67 K8 104.3(3) . .
U18 O67 K5 129.2(4) . .
K8 O67 K5 94.8(3) . .
U18 O67 K7 118.0(4) . .
K8 O67 K7 104.8(3) . .
K5 O67 K7 101.2(3) . .
O29 O68 U3 69.6(4) . .
O29 O68 U8 68.4(4) . .
U3 O68 U8 119.2(3) . .
P1 O69 U2 145.9(5) . .
P1 O69 K2 115.4(4) . .
U2 O69 K2 92.9(3) . .
U17 O70 K8 112.7(4) . .
U17 O70 K1 109.4(3) . .
K8 O70 K1 110.6(3) . .
U17 O70 K7 108.9(4) . .
K8 O70 K7 109.0(3) . .
K1 O70 K7 106.0(3) . .
O99 O72 U17 70.5(5) . .
O99 O72 U18 70.0(5) . .
U17 O72 U18 127.6(4) . .
O99 O72 K8 117.6(6) . .
U17 O72 K8 87.1(3) . .
U18 O72 K8 82.1(3) . .
O37 O73 U4 75.7(5) . .
O37 O73 U2 72.6(5) . .
U4 O73 U2 136.6(4) . .
O37 O73 K2 116.0(5) . .
U4 O73 K2 84.7(2) . .
U2 O73 K2 83.4(2) . .
O19 O74 U5 70.0(5) . .
O19 O74 U12 69.5(5) . .
U5 O74 U12 125.0(4) . .
O10 O75 U2 70.4(4) . .
O10 O75 U8 68.6(4) . .
U2 O75 U8 121.7(3) . .
O10 O75 K10 125.7(5) . .
U2 O75 K10 88.5(2) . .
U8 O75 K10 83.4(2) . .
P8 O76 U12 135.9(5) . .
P8 O76 K1 118.8(4) . .
U12 O76 K1 96.1(3) . .
P9 O77 U8 140.0(5) . 2_656
P9 O77 K11 106.0(4) . 2_656
U8 O77 K11 94.7(3) 2_656 2_656
P13 O78 U16 140.2(5) . .
U7 O79 U9 110.0(4) . .
U2 O80 K2 106.3(3) . .
U2 O80 K10 111.0(3) . .
K2 O80 K10 105.5(3) . .
P10 O81 U4 140.6(5) . .
P10 O81 K10 86.9(4) . .
U4 O81 K10 87.9(3) . .
P4 O84 U18 136.7(5) . .
P11 O87 U6 141.0(5) . 2_656
P11 O87 K4 103.7(4) . .
U6 O87 K4 109.6(3) 2_656 .
P11 O87 K11 99.2(4) . 2_656
U6 O87 K11 94.7(3) 2_656 2_656
K4 O87 K11 99.8(3) . 2_656
O24 O88 U5 74.2(5) . .
O24 O88 U6 73.9(4) . .
U5 O88 U6 132.3(4) . .
O24 O88 K4 158.6(6) . 2_656
U5 O88 K4 110.9(3) . 2_656
U6 O88 K4 111.8(3) . 2_656
O24 O88 K4 70.3(4) . .
U5 O88 K4 96.0(3) . .
U6 O88 K4 105.4(3) . .
K4 O88 K4 88.3(2) 2_656 .
U6 O90 K4 101.5(3) . .
P4 O91 U15 135.5(5) . .
P4 O91 K5 119.4(4) . .
U15 O91 K5 98.9(3) . .
P6 O92 U11 139.1(5) . .
P6 O92 K5 120.2(5) . .
U11 O92 K5 94.8(3) . .
P10 O93 U12 139.3(5) . .
P10 O93 K10 110.4(5) . .
U12 O93 K10 101.5(3) . .
P9 O94 U5 143.4(5) . 2_656
P9 O94 K4 103.7(4) . .
U5 O94 K4 112.2(3) 2_656 .
P9 O94 K11 93.9(4) . 2_656
U5 O94 K11 89.9(3) 2_656 2_656
K4 O94 K11 94.9(3) . 2_656
O6 O96 U4 75.9(5) . .
O6 O96 U14 74.5(5) . .
U4 O96 U14 137.4(4) . .
U4 O98 U19 112.5(4) . .
O72 O99 U18 74.1(5) . .
O72 O99 U17 73.6(5) . .
U18 O99 U17 132.7(4) . .
U8 O102 K11 113.1(4) . .
U8 O102 K10 108.1(3) . .
K11 O102 K10 108.6(3) . .
P15 O103 U14 138.7(5) . .
P5 O105 U17 138.4(5) . .
P5 O105 K7 112.3(5) . .
U17 O105 K7 97.6(3) . .
P11 O107 K4 97.1(4) . .
P15 O108 U17 137.6(5) . .
P15 O108 K1 117.9(5) . .
U17 O108 K1 95.7(3) . .
P12 O109 U5 141.6(5) . .
U5 O112 K4 109.2(3) . .
P13 O113 U11 137.9(5) . .
P13 O113 K6 114.0(5) . .
U11 O113 K6 98.4(3) . .
P16 O114 U6 144.1(6) . .
P16 O114 K6 103.1(4) . .
U6 O114 K6 95.8(3) . .
P12 O117 U8 140.7(5) . .
P12 O117 K10 112.8(5) . .
U8 O117 K10 98.7(3) . .
P9 O118 K4 93.9(5) . .
P8 O120 U4 138.7(5) . .
P5 O121 U14 140.5(5) . .
P5 O121 K7 86.7(4) . .
U14 O121 K7 87.8(3) . .
P14 O123 U15 135.0(5) . .
P14 O123 K7 121.1(5) . .
U15 O123 K7 93.9(3) . .
P16 O124 U13 143.6(6) . .
P16 O124 K6 93.8(5) . .
U13 O124 K6 94.9(3) . .
K3 O125 K2 142.5(4) . .
K3 O126 K9 127.3(4) . .
K3 O126 K11 101.0(3) . .
K9 O126 K11 87.4(3) . .
K1 O127 K2 90.1(4) . .
K1 O127 K9 95.4(4) . .
K2 O127 K9 158.4(5) . .
P15 C1 P5 111.4(7) . .
P4 C2 P14 110.8(7) . .
P9 C3 P12 110.9(7) . 2_656
P16 C4 P11 113.8(7) 2_656 .
P10 C5 P8 113.2(7) . .
P6 C6 P13 109.6(6) . .

loop_
_geom_bond_atom_site_label_1
_geom_bond_atom_site_label_2
_geom_bond_distance
_geom_bond_site_symmetry_2
U1 O83 1.822(9) .
U1 O4 1.826(8) .
U1 O62 2.329(8) .
U1 O7 2.337(8) .
U1 O30 2.346(8) .
U1 O47 2.355(8) .
U1 O8 2.364(8) .
U1 O32 2.370(8) .
U1 K3 3.808(3) .
U1 K5 4.123(3) .
U2 O80 1.802(8) .
U2 O40 1.807(8) .
U2 O73 2.342(8) .
U2 O10 2.343(8) .
U2 O37 2.360(8) .
U2 O63 2.363(8) .
U2 O69 2.366(8) .
U2 O75 2.384(8) .
U2 K2 3.712(3) .
U2 K10 4.076(3) .
U3 O33 1.782(8) .
U3 O71 1.816(8) .
U3 O29 2.319(8) .
U3 O44 2.345(8) .
U3 O35 2.370(8) .
U3 O68 2.374(8) .
U3 O5 2.418(8) .
U3 O25 2.452(8) .
U3 K3 4.028(3) .
U3 K11 4.545(3) .
U4 O98 1.816(8) .
U4 O12 1.823(8) .
U4 O73 2.296(8) .
U4 O96 2.323(9) .
U4 O120 2.345(9) .
U4 O81 2.354(9) .
U4 O37 2.399(8) .
U4 O6 2.422(8) .
U4 K2 3.733(3) .
U4 U19 4.0173(13) .
U4 K10 4.033(3) .
U4 K1 4.164(3) .
U5 O112 1.796(8) .
U5 O22 1.813(8) .
U5 O88 2.327(8) .
U5 O19 2.331(8) .
U5 O109 2.346(9) .
U5 O94 2.359(9) 2_656
U5 O74 2.384(9) .
U5 O24 2.387(8) .
U5 K4 3.895(3) .
U5 K11 4.023(3) .
U5 K9 4.069(3) .
U5 K10 4.187(3) .
U6 O90 1.801(8) .
U6 O16 1.818(8) .
U6 O88 2.345(8) .
U6 O114 2.349(9) .
U6 O18 2.357(8) .
U6 O87 2.390(8) 2_656
U6 O24 2.395(8) .
U6 O14 2.418(8) .
U6 K11 3.954(3) .
U6 K6 3.982(3) .
U6 K9 4.109(3) .
U6 K4 4.176(3) .
U7 O66 1.791(9) .
U7 O28 1.814(8) .
U7 O18 2.314(8) .
U7 O2 2.324(8) .
U7 O14 2.374(8) .
U7 O79 2.375(9) .
U7 O52 2.389(9) .
U7 O38 2.394(8) .
U7 K8 3.733(3) .
U7 U9 3.9075(7) .
U7 K9 4.056(3) .
U7 K6 4.118(3) .
U8 O102 1.809(8) .
U8 O97 1.823(9) .
U8 O10 2.328(8) .
U8 O117 2.333(9) .
U8 O29 2.334(8) .
U8 O77 2.343(9) 2_656
U8 O75 2.419(8) .
U8 O68 2.429(8) .
U8 K10 3.915(3) .
U8 K11 3.950(3) .
U9 O100 1.789(9) .
U9 O23 1.815(8) .
U9 O52 2.344(8) .
U9 O34 2.346(8) .
U9 O54 2.370(9) .
U9 O58 2.373(8) .
U9 O79 2.396(9) .
U9 O48 2.412(9) .
U9 K8 3.731(3) .
U9 K9 4.110(4) .
U9 K1 4.164(3) .
U10 O95 1.794(9) .
U10 O11 1.802(8) .
U10 O9 2.308(8) .
U10 O55 2.343(8) .
U10 O56 2.348(8) .
U10 O41 2.363(8) .
U10 O53 2.396(8) .
U10 O50 2.399(8) .
U10 K2 3.960(3) .
U10 K7 4.326(3) .
U11 O110 1.771(9) .
U11 O59 1.816(8) .
U11 O27 2.346(8) .
U11 O113 2.349(9) .
U11 O7 2.352(8) .
U11 O92 2.373(9) .
U11 O8 2.402(8) .
U11 O17 2.433(8) .
U11 K5 3.856(3) .
U11 K3 3.887(3) .
U11 K6 3.962(3) .
U12 O111 1.803(9) .
U12 O31 1.815(8) .
U12 O19 2.320(9) .
U12 O34 2.327(8) .
U12 O93 2.336(9) .
U12 O76 2.360(9) .
U12 O74 2.385(9) .
U12 O54 2.423(9) .
U12 K1 3.911(3) .
U12 K10 3.990(3) .
U12 K9 4.130(3) .
U13 O49 1.783(9) .
U13 O43 1.797(8) .
U13 O27 2.331(8) .
U13 O124 2.337(10) .
U13 O20 2.369(8) 2_656
U13 O44 2.380(8) .
U13 O35 2.391(8) .
U13 O17 2.425(8) .
U13 K3 3.875(3) .
U13 K11 3.960(3) .
U13 K6 4.120(3) .
U14 O85 1.799(8) .
U14 O65 1.805(8) .
U14 O121 2.326(9) .
U14 O96 2.347(9) .
U14 O103 2.350(9) .
U14 O55 2.355(8) .
U14 O6 2.407(8) .
U14 O56 2.414(8) .
U14 K2 3.719(3) .
U14 K7 4.048(3) .
U14 K1 4.262(3) .
U15 O26 1.796(8) .
U15 O39 1.797(8) .
U15 O47 2.331(8) .
U15 O91 2.354(8) .
U15 O9 2.357(8) .
U15 O123 2.369(9) .
U15 O32 2.402(8) .
U15 O50 2.461(8) .
U15 K7 3.849(3) .
U15 K5 3.950(3) .
U16 O89 1.793(9) .
U16 O21 1.828(8) .
U16 O57 2.317(9) .
U16 O2 2.325(8) .
U16 O46 2.328(8) .
U16 O78 2.361(8) .
U16 O38 2.404(8) .
U16 O13 2.448(8) .
U16 K8 3.764(3) .
U16 K6 4.124(3) .
U16 K5 4.223(3) .
U17 O70 1.785(8) .
U17 O115 1.814(9) .
U17 O58 2.326(8) .
U17 O99 2.355(9) .
U17 O105 2.361(9) .
U17 O108 2.374(9) .
U17 O48 2.375(8) .
U17 O72 2.397(9) .
U17 K8 3.840(3) .
U17 K7 3.895(3) .
U17 K1 3.897(3) .
U18 O45 1.794(8) .
U18 O67 1.821(8) .
U18 O60 2.339(9) .
U18 O57 2.344(8) .
U18 O99 2.344(9) .
U18 O84 2.384(8) .
U18 O72 2.399(9) .
U18 O13 2.415(8) .
U18 K8 3.669(3) .
U18 K5 4.171(3) .
U18 K7 4.262(3) .
U19 O98 2.955(8) .
K1 O12 2.770(9) .
K1 O127 2.814(14) .
K1 O108 2.865(9) .
K1 O76 2.879(9) .
K1 O70 2.921(8) .
K1 O31 2.922(8) .
K1 O65 2.936(9) .
K1 O23 2.992(8) .
K1 P15 3.828(5) .
K1 K2 4.046(4) .
K2 O11 2.681(8) .
K2 O65 2.693(9) .
K2 O69 2.743(8) .
K2 O80 2.780(8) .
K2 O12 2.796(8) .
K2 O127 2.900(14) .
K2 O125 2.914(9) .
K2 O6 2.929(9) .
K2 O73 3.163(8) .
K2 O55 3.357(9) .
K2 P1 3.654(4) .
K3 O33 2.612(8) .
K3 O59 2.670(8) .
K3 O43 2.686(8) .
K3 O4 2.760(8) .
K3 O125 2.763(9) .
K3 O30 2.824(8) .
K3 O126 2.843(11) .
K3 O17 3.332(8) .
K3 P2 3.725(5) .
K4 O24 2.764(8) .
K4 O94 2.768(9) .
K4 O88 2.837(9) 2_656
K4 O87 2.863(9) .
K4 O88 2.889(8) .
K4 O112 2.915(9) .
K4 O118 3.007(11) .
K4 O107 3.019(10) .
K4 O90 3.427(9) .
K4 P9 3.466(4) .
K4 P11 3.541(4) .
K5 O67 2.775(9) .
K5 O91 2.827(8) .
K5 O92 2.849(9) .
K5 O4 2.866(8) .
K5 O21 2.867(9) .
K5 O59 2.872(9) .
K5 O39 2.953(8) .
K5 P4 3.812(4) .
K5 P6 3.827(4) .
K5 K8 4.078(4) .
K6 O113 2.867(10) .
K6 O59 2.910(8) .
K6 O28 2.964(8) .
K6 O16 2.967(8) .
K6 O114 2.988(10) .
K6 O21 3.011(9) .
K6 O43 3.050(8) .
K6 O124 3.198(10) .
K6 P16 3.627(5) .
K6 P13 3.760(4) .
K7 O105 2.801(9) .
K7 O39 2.849(8) .
K7 O123 2.878(9) .
K7 O70 2.930(9) .
K7 O65 2.946(8) .
K7 O67 3.093(9) .
K7 O50 3.379(9) .
K7 O121 3.405(10) .
K7 P5 3.655(5) .
K8 O52 2.745(9) .
K8 O23 2.750(8) .
K8 O28 2.766(8) .
K8 O67 2.767(9) .
K8 O70 2.780(9) .
K8 O21 2.805(9) .
K8 O13 2.871(9) .
K8 O72 3.124(9) .
K8 O2 3.339(9) .
K8 O58 3.366(9) .
K9 O31 2.678(8) .
K9 O28 2.682(8) .
K9 O16 2.684(9) .
K9 O22 2.750(8) .
K9 O23 2.751(9) .
K9 O126 2.971(11) .
K9 O127 3.031(14) .
K10 O93 2.802(9) .
K10 O117 2.813(9) .
K10 O31 2.954(8) .
K10 O102 2.956(8) .
K10 O22 2.976(8) .
K10 O12 3.006(9) .
K10 O80 3.066(8) .
K10 O37 3.318(9) .
K10 O81 3.362(9) .
K10 O75 3.368(9) .
K10 P10 3.615(4) .
K10 P12 3.679(4) .
K11 O102 2.872(8) .
K11 O22 2.920(8) .
K11 O16 2.922(9) .
K11 O43 2.947(8) .
K11 O87 2.959(9) 2_656
K11 O77 2.993(9) 2_656
K11 O20 3.010(9) 2_656
K11 O126 3.020(11) .
K11 O94 3.261(9) 2_656
K11 P11 3.533(4) 2_656
K11 P9 3.696(4) 2_656
P1 O69 1.507(8) .
P1 O53 1.522(8) .
P1 O1 1.532(8) .
P1 O15 1.594(8) .
P2 O86 1.495(9) .
P2 O30 1.530(8) .
P2 O5 1.540(8) .
P2 O3 1.611(8) .
P3 O63 1.470(8) .
P3 O36 1.530(9) .
P3 O25 1.531(8) .
P3 O3 1.631(8) .
P4 O91 1.522(9) .
P4 O51 1.542(9) .
P4 O84 1.543(9) .
P4 C2 1.791(14) .
P5 O104 1.514(9) .
P5 O105 1.516(9) .
P5 O121 1.541(10) .
P5 C1 1.793(13) .
P6 O92 1.496(9) .
P6 O61 1.523(9) .
P6 O46 1.546(9) .
P6 C6 1.785(13) .
P7 O64 1.508(9) .
P7 O41 1.511(9) .
P7 O62 1.513(9) .
P7 O15 1.602(8) .
P8 O116 1.511(10) .
P8 O120 1.525(9) .
P8 O76 1.554(9) .
P8 C5 1.794(14) .
P9 O77 1.496(9) .
P9 O118 1.530(11) .
P9 O94 1.533(9) .
P9 C3 1.776(13) .
P9 K11 3.696(4) 2_656
P10 O106 1.506(9) .
P10 O93 1.507(9) .
P10 O81 1.526(9) .
P10 C5 1.778(14) .
P11 O87 1.514(9) .
P11 O107 1.514(10) .
P11 O20 1.514(9) .
P11 C4 1.777(12) .
P11 K11 3.533(4) 2_656
P12 O109 1.513(9) .
P12 O42 1.514(9) .
P12 O117 1.519(9) .
P12 C3 1.850(13) 2_656
P13 O82 1.518(9) .
P13 O78 1.524(9) .
P13 O113 1.532(10) .
P13 C6 1.851(13) .
P14 O123 1.505(10) .
P14 O119 1.510(10) .
P14 O60 1.530(9) .
P14 C2 1.817(14) .
P15 O122 1.516(10) .
P15 O108 1.531(9) .
P15 O103 1.533(10) .
P15 C1 1.787(13) .
P16 O114 1.489(10) .
P16 O101 1.504(10) .
P16 O124 1.513(10) .
P16 C4 1.768(13) 2_656
O2 O38 1.455(11) .
O6 O96 1.453(11) .
O7 O8 1.465(11) .
O9 O50 1.482(11) .
O10 O75 1.470(11) .
O13 O57 1.467(11) .
O14 O18 1.456(11) .
O17 O27 1.476(11) .
O19 O74 1.460(11) .
O20 U13 2.369(8) 2_656
O20 K11 3.010(9) 2_656
O24 O88 1.462(11) .
O29 O68 1.483(11) .
O32 O47 1.470(11) .
O34 O54 1.466(11) .
O35 O44 1.477(11) .
O37 O73 1.461(11) .
O48 O58 1.498(11) .
O55 O56 1.475(11) .
O72 O99 1.465(12) .
O77 U8 2.343(9) 2_656
O77 K11 2.993(9) 2_656
O87 U6 2.390(8) 2_656
O87 K11 2.959(9) 2_656
O88 K4 2.837(9) 2_656
O94 U5 2.359(9) 2_656
O94 K11 3.261(9) 2_656
C3 P12 1.850(13) 2_656
C4 P16 1.768(13) 2_656
